data_7051099
loop_
_publ_author_name
'Maiya, Bhaskar G.'
'Bampos, Nick'
'Asok Kumar, A.'
'Feeder, Neil'
'Sanders, Jeremy K. M.'

_publ_section_title
;
 A supramolecular array assembled via the complementary binding
 properties of ruthenium(II) and tin(IV) porphyrins
;
_journal_issue 6
_journal_name_full 'New Journal of Chemistry'
_journal_page_first 797
_journal_paper_doi 10.1039/b010148f
_journal_volume 25
_journal_year 2001
_chemical_formula_sum 'C89 H111 N5 O3 Ru'
_chemical_formula_weight 1399.90
_space_group_IT_number 2
_symmetry_cell_setting triclinic
_symmetry_space_group_name_Hall '-P 1'
_symmetry_space_group_name_H-M 'P -1'
_atom_sites_solution_hydrogens geom
_atom_sites_solution_primary direct
_atom_sites_solution_secondary difmap
_audit_creation_method SHELXL-97
_cell_angle_alpha 80.02(1)
_cell_angle_beta 77.70(1)
_cell_angle_gamma 69.65(1)
_cell_formula_units_Z 2
_cell_length_a 13.342(2)
_cell_length_b 16.113(2)
_cell_length_c 25.563(2)
_cell_measurement_temperature 180(2)
_cell_volume 5004.6(11)
_computing_structure_refinement 'SHELXL-97 (Sheldrick, 1997)'
_computing_structure_solution 'SHELXS-97 (Sheldrick, 1990)'
_diffrn_ambient_temperature 180(2)
_diffrn_measured_fraction_theta_full 0.990
_diffrn_measured_fraction_theta_max 0.990
_diffrn_measurement_device_type 'Nonius Kappa CCD'
_diffrn_measurement_method 'Thin-slice /w and /f scans'
_diffrn_radiation_monochromator graphite
_diffrn_radiation_source 'fine-focus sealed tube'
_diffrn_radiation_type MoK\a
_diffrn_radiation_wavelength 0.71073
_diffrn_reflns_av_R_equivalents 0.0508
_diffrn_reflns_av_sigmaI/netI 0.0813
_diffrn_reflns_limit_h_max 17
_diffrn_reflns_limit_h_min -17
_diffrn_reflns_limit_k_max 20
_diffrn_reflns_limit_k_min -20
_diffrn_reflns_limit_l_max 33
_diffrn_reflns_limit_l_min -33
_diffrn_reflns_number 40502
_diffrn_reflns_theta_full 27.51
_diffrn_reflns_theta_max 27.51
_diffrn_reflns_theta_min 3.52
_diffrn_standards_number 0
_exptl_absorpt_coefficient_mu 0.197
_exptl_absorpt_correction_T_max 0.9806
_exptl_absorpt_correction_T_min 0.9617
_exptl_crystal_density_diffrn 0.929
_exptl_crystal_density_method 'not measured'
_exptl_crystal_F_000 1496
_exptl_crystal_size_max 0.20
_exptl_crystal_size_mid 0.15
_exptl_crystal_size_min 0.10
_refine_diff_density_max 1.562
_refine_diff_density_min -0.739
_refine_diff_density_rms 0.137
_refine_ls_extinction_method none
_refine_ls_goodness_of_fit_ref 1.055
_refine_ls_hydrogen_treatment mixed
_refine_ls_matrix_type full
_refine_ls_number_parameters 922
_refine_ls_number_reflns 22773
_refine_ls_number_restraints 72
_refine_ls_restrained_S_all 1.059
_refine_ls_R_factor_all 0.1153
_refine_ls_R_factor_gt 0.0779
_refine_ls_shift/su_max 0.039
_refine_ls_shift/su_mean 0.001
_refine_ls_structure_factor_coef Fsqd
_refine_ls_weighting_details 'calc w=1/[\s^2^(Fo^2^)+(0.1545P)^2^+4.7911P] where P=(Fo^2^+2Fc^2^)/3'
_refine_ls_weighting_scheme calc
_refine_ls_wR_factor_gt 0.2352
_refine_ls_wR_factor_ref 0.2640
_reflns_number_gt 15643
_reflns_number_total 22773
_reflns_threshold_expression >2sigma(I)
_cod_data_source_file b010148f.txt
_cod_data_source_block js9929
_cod_original_cell_volume 5004.6(10)
_cod_original_sg_symbol_H-M P-1
_cod_database_code 7051099

loop_
_symmetry_equiv_pos_as_xyz
'x, y, z'
'-x, -y, -z'

loop_
_atom_site_label
_atom_site_type_symbol
_atom_site_fract_x
_atom_site_fract_y
_atom_site_fract_z
_atom_site_U_iso_or_equiv
_atom_site_adp_type
_atom_site_occupancy
_atom_site_symmetry_multiplicity
_atom_site_calc_flag
_atom_site_refinement_flags
_atom_site_disorder_assembly
_atom_site_disorder_group
Ru1 Ru 0.53724(2) 0.212512(19) 0.761933(12) 0.02479(12) Uani 1 1 d . . .
O1 O 0.9033(3) 0.1031(2) 0.51735(12) 0.0506(9) Uani 1 1 d . . .
H100 H 0.9446 0.0747 0.4920 0.076 Uiso 1 1 calc R . .
O2 O 0.9500(3) -0.0313(2) 0.56430(13) 0.0479(8) Uani 1 1 d . . .
O3 O 0.3559(3) 0.2851(3) 0.84939(14) 0.0593(10) Uani 1 1 d . . .
N1 N 0.5770(3) 0.3282(2) 0.74543(13) 0.0276(7) Uani 1 1 d . . .
N2 N 0.4334(3) 0.2613(2) 0.70675(12) 0.0277(7) Uani 1 1 d . . .
N3 N 0.5061(3) 0.0936(2) 0.77483(13) 0.0273(7) Uani 1 1 d . . .
N4 N 0.6485(2) 0.1610(2) 0.81368(12) 0.0262(7) Uani 1 1 d . . .
C1 C 0.5309(3) 0.4028(3) 0.71222(15) 0.0293(8) Uani 1 1 d . . .
C2 C 0.4519(3) 0.4112(3) 0.68124(15) 0.0314(9) Uani 1 1 d . . .
C3 C 0.4070(3) 0.3448(3) 0.67902(15) 0.0291(8) Uani 1 1 d . . .
C4 C 0.3288(3) 0.3524(3) 0.64548(16) 0.0343(9) Uani 1 1 d . . .
H4 H 0.2972 0.4032 0.6221 0.041 Uiso 1 1 calc R . .
C5 C 0.3091(3) 0.2742(3) 0.65355(17) 0.0344(9) Uani 1 1 d . . .
H5 H 0.2606 0.2599 0.6370 0.041 Uiso 1 1 calc R . .
C6 C 0.3749(3) 0.2162(3) 0.69185(15) 0.0287(8) Uani 1 1 d . . .
C7 C 0.3774(3) 0.1290(3) 0.71181(16) 0.0315(9) Uani 1 1 d . . .
C8 C 0.4374(3) 0.0727(3) 0.74978(16) 0.0311(8) Uani 1 1 d . . .
C9 C 0.4414(4) -0.0177(3) 0.76824(18) 0.0376(10) Uani 1 1 d . . .
H9 H 0.4024 -0.0491 0.7571 0.045 Uiso 1 1 calc R . .
C10 C 0.5098(4) -0.0500(3) 0.80395(18) 0.0366(9) Uani 1 1 d . . .
H10 H 0.5278 -0.1081 0.8228 0.044 Uiso 1 1 calc R . .
C11 C 0.5512(3) 0.0196(3) 0.80864(16) 0.0308(8) Uani 1 1 d . . .
C12 C 0.6285(3) 0.0119(3) 0.84039(16) 0.0302(8) Uani 1 1 d . . .
C13 C 0.6731(3) 0.0780(3) 0.84221(15) 0.0279(8) Uani 1 1 d . . .
C14 C 0.7499(3) 0.0710(3) 0.87692(16) 0.0331(9) Uani 1 1 d . . .
H14 H 0.7805 0.0207 0.9008 0.040 Uiso 1 1 calc R . .
C15 C 0.7692(3) 0.1488(3) 0.86887(16) 0.0327(9) Uani 1 1 d . . .
H15 H 0.8160 0.1636 0.8862 0.039 Uiso 1 1 calc R . .
C16 C 0.7063(3) 0.2063(3) 0.82909(15) 0.0284(8) Uani 1 1 d . . .
C17 C 0.7054(3) 0.2930(3) 0.80892(16) 0.0299(8) Uani 1 1 d . . .
C18 C 0.6457(3) 0.3488(3) 0.76992(16) 0.0308(8) Uani 1 1 d . . .
C19 C 0.6445(4) 0.4385(3) 0.75088(18) 0.0378(10) Uani 1 1 d . . .
H19 H 0.6857 0.4689 0.7611 0.045 Uiso 1 1 calc R . .
C20 C 0.5739(4) 0.4715(3) 0.71573(18) 0.0369(9) Uani 1 1 d . . .
H20 H 0.5561 0.5295 0.6968 0.044 Uiso 1 1 calc R . .
C21 C 0.4135(3) 0.4977(3) 0.64610(16) 0.0327(9) Uani 1 1 d . . .
C22 C 0.4863(4) 0.5252(3) 0.60556(17) 0.0374(10) Uani 1 1 d . . .
H22 H 0.5607 0.4901 0.6007 0.045 Uiso 1 1 calc R . .
C23 C 0.4516(4) 0.6042(3) 0.57170(17) 0.0403(10) Uani 1 1 d . . .
C24 C 0.3419(4) 0.6525(3) 0.57943(19) 0.0465(11) Uani 1 1 d . . .
H24 H 0.3172 0.7057 0.5564 0.056 Uiso 1 1 calc R . .
C25 C 0.2659(4) 0.6266(3) 0.6193(2) 0.0456(11) Uani 1 1 d . A .
C26 C 0.3042(4) 0.5491(3) 0.65255(18) 0.0394(10) Uani 1 1 d . . .
H26 H 0.2547 0.5304 0.6806 0.047 Uiso 1 1 calc R . .
C27 C 0.1450(4) 0.6807(3) 0.6248(2) 0.0629(15) Uani 1 1 d D . .
C28 C 0.1188(11) 0.7711(6) 0.5960(5) 0.0756(9) Uiso 0.50 1 d PD A 1
H28A H 0.0421 0.8041 0.6072 0.113 Uiso 0.50 1 calc PR A 1
H28B H 0.1329 0.7673 0.5571 0.113 Uiso 0.50 1 calc PR A 1
H28C H 0.1639 0.8021 0.6045 0.113 Uiso 0.50 1 calc PR A 1
C29 C 0.0915(11) 0.6230(7) 0.6082(5) 0.0756(9) Uiso 0.50 1 d PD A 1
H29A H 0.0168 0.6362 0.6275 0.113 Uiso 0.50 1 calc PR A 1
H29B H 0.1319 0.5601 0.6171 0.113 Uiso 0.50 1 calc PR A 1
H29C H 0.0911 0.6351 0.5694 0.113 Uiso 0.50 1 calc PR A 1
C30 C 0.1012(11) 0.6886(8) 0.6861(3) 0.0756(9) Uiso 0.50 1 d PD A 1
H30A H 0.1405 0.7189 0.7001 0.113 Uiso 0.50 1 calc PR A 1
H30B H 0.1120 0.6289 0.7055 0.113 Uiso 0.50 1 calc PR A 1
H30C H 0.0238 0.7227 0.6912 0.113 Uiso 0.50 1 calc PR A 1
C29' C 0.1093(11) 0.6814(8) 0.5705(4) 0.0756(9) Uiso 0.50 1 d PD A 2
H29D H 0.0322 0.7156 0.5722 0.113 Uiso 0.50 1 calc PR A 2
H29E H 0.1216 0.6201 0.5641 0.113 Uiso 0.50 1 calc PR A 2
H29F H 0.1518 0.7088 0.5411 0.113 Uiso 0.50 1 calc PR A 2
C28' C 0.1301(11) 0.7780(6) 0.6295(5) 0.0756(9) Uiso 0.50 1 d PD A 2
H28D H 0.1770 0.7999 0.5995 0.113 Uiso 0.50 1 calc PR A 2
H28E H 0.1495 0.7821 0.6636 0.113 Uiso 0.50 1 calc PR A 2
H28F H 0.0543 0.8142 0.6284 0.113 Uiso 0.50 1 calc PR A 2
C30' C 0.0711(10) 0.6461(8) 0.6687(4) 0.0756(9) Uiso 0.50 1 d PD A 2
H30D H 0.0950 0.6402 0.7033 0.113 Uiso 0.50 1 calc PR A 2
H30E H 0.0730 0.5878 0.6615 0.113 Uiso 0.50 1 calc PR A 2
H30F H -0.0030 0.6876 0.6702 0.113 Uiso 0.50 1 calc PR A 2
C31 C 0.5342(5) 0.6362(3) 0.5290(2) 0.0532(13) Uani 1 1 d . . .
C32 C 0.4797(6) 0.6977(5) 0.4820(3) 0.104(3) Uani 1 1 d . . .
H32A H 0.4321 0.7547 0.4947 0.155 Uiso 1 1 calc R . .
H32B H 0.4369 0.6692 0.4692 0.155 Uiso 1 1 calc R . .
H32C H 0.5357 0.7083 0.4525 0.155 Uiso 1 1 calc R . .
C33 C 0.5821(7) 0.6859(6) 0.5563(3) 0.105(3) Uani 1 1 d . . .
H33A H 0.6127 0.6475 0.5871 0.158 Uiso 1 1 calc R . .
H33B H 0.5253 0.7395 0.5689 0.158 Uiso 1 1 calc R . .
H33C H 0.6394 0.7030 0.5307 0.158 Uiso 1 1 calc R . .
C34 C 0.6261(5) 0.5580(4) 0.5042(2) 0.0634(15) Uani 1 1 d . . .
H34A H 0.6764 0.5811 0.4768 0.095 Uiso 1 1 calc R . .
H34B H 0.5956 0.5240 0.4875 0.095 Uiso 1 1 calc R . .
H34C H 0.6651 0.5193 0.5325 0.095 Uiso 1 1 calc R . .
C35 C 0.3055(3) 0.0940(3) 0.68988(17) 0.0330(9) Uani 1 1 d . . .
C36 C 0.3258(4) 0.0801(3) 0.63566(18) 0.0386(10) Uani 1 1 d . . .
H36 H 0.3878 0.0900 0.6129 0.046 Uiso 1 1 calc R . .
C37 C 0.2571(4) 0.0522(3) 0.61455(19) 0.0420(10) Uani 1 1 d . B .
C38 C 0.1663(4) 0.0388(3) 0.64876(19) 0.0428(11) Uani 1 1 d . . .
H38 H 0.1178 0.0212 0.6343 0.051 Uiso 1 1 calc R . .
C39 C 0.1441(3) 0.0502(3) 0.70319(19) 0.0401(10) Uani 1 1 d . . .
C40 C 0.2146(3) 0.0782(3) 0.72357(18) 0.0357(9) Uani 1 1 d . . .
H40 H 0.2010 0.0865 0.7606 0.043 Uiso 1 1 calc R . .
C41 C 0.2801(4) 0.0372(4) 0.5545(2) 0.0606(15) Uani 1 1 d D . .
C42 C 0.3692(8) 0.0723(8) 0.5216(6) 0.0756(9) Uiso 0.50 1 d PD B 1
H42A H 0.3820 0.0592 0.4842 0.113 Uiso 0.50 1 calc PR B 1
H42B H 0.4361 0.0435 0.5369 0.113 Uiso 0.50 1 calc PR B 1
H42C H 0.3470 0.1369 0.5225 0.113 Uiso 0.50 1 calc PR B 1
C43 C 0.1754(7) 0.0910(8) 0.5294(5) 0.0756(9) Uiso 0.50 1 d PD B 1
H43A H 0.1922 0.0907 0.4902 0.113 Uiso 0.50 1 calc PR B 1
H43B H 0.1496 0.1525 0.5383 0.113 Uiso 0.50 1 calc PR B 1
H43C H 0.1190 0.0634 0.5441 0.113 Uiso 0.50 1 calc PR B 1
C44 C 0.3069(10) -0.0589(5) 0.5465(6) 0.0756(9) Uiso 0.50 1 d PD B 1
H44A H 0.2429 -0.0776 0.5604 0.113 Uiso 0.50 1 calc PR B 1
H44B H 0.3662 -0.0957 0.5658 0.113 Uiso 0.50 1 calc PR B 1
H44C H 0.3291 -0.0660 0.5080 0.113 Uiso 0.50 1 calc PR B 1
C42' C 0.3282(9) 0.1051(7) 0.5195(6) 0.0756(9) Uiso 0.50 1 d PD B 2
H42D H 0.3289 0.1016 0.4815 0.113 Uiso 0.50 1 calc PR B 2
H42E H 0.4024 0.0923 0.5255 0.113 Uiso 0.50 1 calc PR B 2
H42F H 0.2842 0.1650 0.5288 0.113 Uiso 0.50 1 calc PR B 2
C43' C 0.1834(8) 0.0365(8) 0.5339(5) 0.0756(9) Uiso 0.50 1 d PD B 2
H43D H 0.1681 -0.0191 0.5481 0.113 Uiso 0.50 1 calc PR B 2
H43E H 0.1982 0.0411 0.4945 0.113 Uiso 0.50 1 calc PR B 2
H43F H 0.1205 0.0871 0.5457 0.113 Uiso 0.50 1 calc PR B 2
C44' C 0.3661(9) -0.0565(6) 0.5515(6) 0.0756(9) Uiso 0.50 1 d PD B 2
H44D H 0.3364 -0.1007 0.5745 0.113 Uiso 0.50 1 calc PR B 2
H44E H 0.4310 -0.0571 0.5640 0.113 Uiso 0.50 1 calc PR B 2
H44F H 0.3853 -0.0710 0.5143 0.113 Uiso 0.50 1 calc PR B 2
C45 C 0.0412(4) 0.0379(4) 0.7390(2) 0.0473(12) Uani 1 1 d . . .
C46 C -0.0565(4) 0.1196(4) 0.7249(3) 0.0607(15) Uani 1 1 d . . .
H46A H -0.0480 0.1737 0.7332 0.091 Uiso 1 1 calc R . .
H46B H -0.1237 0.1120 0.7462 0.091 Uiso 1 1 calc R . .
H46C H -0.0596 0.1248 0.6865 0.091 Uiso 1 1 calc R . .
C47 C 0.0247(5) -0.0465(4) 0.7284(3) 0.0653(16) Uani 1 1 d . . .
H47A H 0.0267 -0.0454 0.6898 0.098 Uiso 1 1 calc R . .
H47B H -0.0458 -0.0494 0.7481 0.098 Uiso 1 1 calc R . .
H47C H 0.0824 -0.0988 0.7406 0.098 Uiso 1 1 calc R . .
C48 C 0.0475(5) 0.0306(6) 0.7991(2) 0.079(2) Uani 1 1 d . . .
H48A H 0.1136 -0.0171 0.8071 0.118 Uiso 1 1 calc R . .
H48B H -0.0159 0.0171 0.8209 0.118 Uiso 1 1 calc R . .
H48C H 0.0489 0.0871 0.8076 0.118 Uiso 1 1 calc R . .
C49 C 0.6695(3) -0.0750(3) 0.87371(16) 0.0313(8) Uani 1 1 d . . .
C50 C 0.6001(3) -0.1032(3) 0.91674(17) 0.0348(9) Uani 1 1 d . . .
H50 H 0.5267 -0.0666 0.9246 0.042 Uiso 1 1 calc R . .
C51 C 0.6367(4) -0.1837(3) 0.94814(17) 0.0369(9) Uani 1 1 d . . .
C52 C 0.7447(4) -0.2355(3) 0.93606(18) 0.0387(10) Uani 1 1 d . . .
H52 H 0.7706 -0.2906 0.9574 0.046 Uiso 1 1 calc R . .
C53 C 0.8163(4) -0.2093(3) 0.89353(17) 0.0362(9) Uani 1 1 d . . .
C54 C 0.7766(3) -0.1292(3) 0.86274(17) 0.0352(9) Uani 1 1 d . . .
H54 H 0.8239 -0.1107 0.8333 0.042 Uiso 1 1 calc R . .
C55 C 0.5581(4) -0.2109(3) 0.9954(2) 0.0518(13) Uani 1 1 d . . .
C56 C 0.4601(7) -0.2140(7) 0.9735(4) 0.114(3) Uani 1 1 d . . .
H56A H 0.4837 -0.2632 0.9512 0.171 Uiso 1 1 calc R . .
H56B H 0.4300 -0.1577 0.9517 0.171 Uiso 1 1 calc R . .
H56C H 0.4044 -0.2229 1.0037 0.171 Uiso 1 1 calc R . .
C57 C 0.5204(6) -0.1440(4) 1.0368(3) 0.083(2) Uani 1 1 d . . .
H57A H 0.4827 -0.1679 1.0699 0.124 Uiso 1 1 calc R . .
H57B H 0.4710 -0.0880 1.0223 0.124 Uiso 1 1 calc R . .
H57C H 0.5834 -0.1332 1.0446 0.124 Uiso 1 1 calc R . .
C58 C 0.6116(6) -0.3028(4) 1.0245(2) 0.0696(18) Uani 1 1 d . . .
H58A H 0.5574 -0.3197 1.0526 0.104 Uiso 1 1 calc R . .
H58B H 0.6703 -0.3002 1.0410 0.104 Uiso 1 1 calc R . .
H58C H 0.6411 -0.3470 0.9985 0.104 Uiso 1 1 calc R . .
C59 C 0.9370(4) -0.2651(3) 0.8801(2) 0.0515(13) Uani 1 1 d . . .
C60 C 0.9629(5) -0.2838(5) 0.8208(3) 0.080(2) Uani 1 1 d . . .
H60A H 0.9204 -0.3196 0.8156 0.120 Uiso 1 1 calc R . .
H60B H 1.0403 -0.3164 0.8116 0.120 Uiso 1 1 calc R . .
H60C H 0.9446 -0.2273 0.7976 0.120 Uiso 1 1 calc R . .
C61 C 1.0069(5) -0.2116(5) 0.8887(3) 0.081(2) Uani 1 1 d . . .
H61A H 1.0014 -0.1608 0.8608 0.122 Uiso 1 1 calc R . .
H61B H 1.0827 -0.2500 0.8864 0.122 Uiso 1 1 calc R . .
H61C H 0.9812 -0.1900 0.9243 0.122 Uiso 1 1 calc R . .
C62 C 0.9662(5) -0.3531(4) 0.9160(3) 0.079(2) Uani 1 1 d . . .
H62A H 0.9462 -0.3416 0.9539 0.119 Uiso 1 1 calc R . .
H62B H 1.0443 -0.3839 0.9079 0.119 Uiso 1 1 calc R . .
H62C H 0.9267 -0.3903 0.9093 0.119 Uiso 1 1 calc R . .
C63 C 0.7725(3) 0.3300(3) 0.83324(17) 0.0320(9) Uani 1 1 d . . .
C64 C 0.7398(3) 0.3507(3) 0.88573(17) 0.0365(9) Uani 1 1 d . . .
H64 H 0.6748 0.3422 0.9058 0.044 Uiso 1 1 calc R . .
C65 C 0.8000(4) 0.3839(3) 0.90991(19) 0.0414(10) Uani 1 1 d . . .
C66 C 0.8952(3) 0.3957(3) 0.87932(19) 0.0403(10) Uani 1 1 d . . .
H66 H 0.9370 0.4185 0.8953 0.048 Uiso 1 1 calc R . .
C67 C 0.9309(3) 0.3754(3) 0.82668(19) 0.0388(10) Uani 1 1 d . C .
C68 C 0.8681(3) 0.3426(3) 0.80366(18) 0.0373(9) Uani 1 1 d . . .
H68 H 0.8906 0.3286 0.7675 0.045 Uiso 1 1 calc R . .
C69 C 0.7630(4) 0.4034(4) 0.9695(2) 0.0524(13) Uani 1 1 d . . .
C70 C 0.6398(5) 0.4516(5) 0.9811(3) 0.083(2) Uani 1 1 d . . .
H70A H 0.6205 0.5051 0.9555 0.125 Uiso 1 1 calc R . .
H70B H 0.6194 0.4686 1.0179 0.125 Uiso 1 1 calc R . .
H70C H 0.6011 0.4117 0.9774 0.125 Uiso 1 1 calc R . .
C71 C 0.7883(6) 0.3146(5) 1.0055(3) 0.081(2) Uani 1 1 d . . .
H71A H 0.7548 0.2760 0.9950 0.121 Uiso 1 1 calc R . .
H71B H 0.7595 0.3254 1.0432 0.121 Uiso 1 1 calc R . .
H71C H 0.8670 0.2854 1.0013 0.121 Uiso 1 1 calc R . .
C72 C 0.8185(5) 0.4626(5) 0.9843(2) 0.0749(19) Uani 1 1 d . . .
H72A H 0.8953 0.4291 0.9846 0.112 Uiso 1 1 calc R . .
H72B H 0.7839 0.4815 1.0201 0.112 Uiso 1 1 calc R . .
H72C H 0.8117 0.5151 0.9577 0.112 Uiso 1 1 calc R . .
C73 C 1.0370(4) 0.3858(3) 0.7937(2) 0.0513(13) Uani 1 1 d D . .
C74 C 1.0156(7) 0.4497(5) 0.7437(3) 0.0756(9) Uiso 0.75 1 d PD C 1
H74A H 0.9721 0.5092 0.7539 0.113 Uiso 0.75 1 calc PR C 1
H74B H 0.9761 0.4296 0.7230 0.113 Uiso 0.75 1 calc PR C 1
H74C H 1.0846 0.4517 0.7217 0.113 Uiso 0.75 1 calc PR C 1
C75 C 1.0936(8) 0.4216(6) 0.8271(3) 0.0756(9) Uiso 0.75 1 d PD C 1
H75A H 1.1614 0.4274 0.8054 0.113 Uiso 0.75 1 calc PR C 1
H75B H 1.1095 0.3801 0.8594 0.113 Uiso 0.75 1 calc PR C 1
H75C H 1.0459 0.4800 0.8376 0.113 Uiso 0.75 1 calc PR C 1
C76 C 1.1140(8) 0.2954(5) 0.7791(4) 0.0756(9) Uiso 0.75 1 d PD C 1
H76A H 1.1868 0.2993 0.7654 0.113 Uiso 0.75 1 calc PR C 1
H76B H 1.0887 0.2764 0.7513 0.113 Uiso 0.75 1 calc PR C 1
H76C H 1.1162 0.2519 0.8112 0.113 Uiso 0.75 1 calc PR C 1
C74' C 1.027(2) 0.4097(14) 0.7329(5) 0.0756(9) Uiso 0.25 1 d PD C 2
H74D H 0.9769 0.4702 0.7273 0.113 Uiso 0.25 1 calc PR C 2
H74E H 1.0003 0.3675 0.7216 0.113 Uiso 0.25 1 calc PR C 2
H74F H 1.0987 0.4065 0.7117 0.113 Uiso 0.25 1 calc PR C 2
C75' C 1.077(2) 0.4530(12) 0.8096(9) 0.0756(9) Uiso 0.25 1 d PD C 2
H75D H 1.0236 0.5125 0.8050 0.113 Uiso 0.25 1 calc PR C 2
H75E H 1.1462 0.4522 0.7868 0.113 Uiso 0.25 1 calc PR C 2
H75F H 1.0868 0.4380 0.8474 0.113 Uiso 0.25 1 calc PR C 2
C76' C 1.1247(19) 0.2936(9) 0.7973(10) 0.0756(9) Uiso 0.25 1 d PD C 2
H76D H 1.1929 0.2972 0.7749 0.113 Uiso 0.25 1 calc PR C 2
H76E H 1.1015 0.2505 0.7844 0.113 Uiso 0.25 1 calc PR C 2
H76F H 1.1356 0.2746 0.8348 0.113 Uiso 0.25 1 calc PR C 2
N5 N 0.6630(3) 0.1578(2) 0.69437(13) 0.0274(7) Uani 1 1 d . . .
C77 C 0.6796(3) 0.2093(3) 0.64837(17) 0.0373(10) Uani 1 1 d . . .
H77 H 0.6390 0.2709 0.6464 0.045 Uiso 1 1 calc R . .
C78 C 0.7530(4) 0.1767(3) 0.60374(17) 0.0393(10) Uani 1 1 d . . .
H78 H 0.7626 0.2155 0.5719 0.047 Uiso 1 1 calc R . .
C79 C 0.8122(3) 0.0873(3) 0.60597(15) 0.0306(8) Uani 1 1 d . . .
C80 C 0.7957(3) 0.0334(3) 0.65292(16) 0.0339(9) Uani 1 1 d . . .
H80 H 0.8353 -0.0285 0.6556 0.041 Uiso 1 1 calc R . .
C81 C 0.7212(3) 0.0702(3) 0.69597(16) 0.0335(9) Uani 1 1 d . . .
H81 H 0.7103 0.0324 0.7281 0.040 Uiso 1 1 calc R . .
C82 C 0.8951(3) 0.0490(3) 0.55955(16) 0.0336(9) Uani 1 1 d . . .
C83 C 0.4264(3) 0.2578(3) 0.81644(16) 0.0317(9) Uani 1 1 d . . .
C100 C 0.332(2) 0.3237(15) 0.1842(7) 0.0878(18) Uiso 0.30 1 d PD D 1
H10A H 0.3094 0.3797 0.1609 0.132 Uiso 0.30 1 calc PR D 1
H10B H 0.3035 0.2806 0.1748 0.132 Uiso 0.30 1 calc PR D 1
H10C H 0.4111 0.2999 0.1792 0.132 Uiso 0.30 1 calc PR D 1
C101 C 0.289(2) 0.3399(12) 0.2407(6) 0.0878(18) Uiso 0.30 1 d PD D 1
H10D H 0.3327 0.3687 0.2533 0.105 Uiso 0.30 1 calc PR D 1
H10E H 0.2134 0.3809 0.2437 0.105 Uiso 0.30 1 calc PR D 1
C102 C 0.292(2) 0.2571(12) 0.2747(6) 0.0878(18) Uiso 0.30 1 d PD D 1
H10F H 0.3650 0.2132 0.2679 0.105 Uiso 0.30 1 calc PR D 1
H10G H 0.2398 0.2326 0.2654 0.105 Uiso 0.30 1 calc PR D 1
C103 C 0.263(2) 0.2706(11) 0.3318(6) 0.0878(18) Uiso 0.30 1 d PD D 1
H10H H 0.1947 0.3205 0.3378 0.105 Uiso 0.30 1 calc PR D 1
H10I H 0.3208 0.2866 0.3425 0.105 Uiso 0.30 1 calc PR D 1
C104 C 0.2511(16) 0.1894(13) 0.3652(7) 0.0878(18) Uiso 0.30 1 d PD D 1
H10J H 0.1958 0.1716 0.3538 0.105 Uiso 0.30 1 calc PR D 1
H10K H 0.2271 0.2007 0.4035 0.105 Uiso 0.30 1 calc PR D 1
C105 C 0.3572(19) 0.1174(13) 0.3587(10) 0.0878(18) Uiso 0.30 1 d PD D 1
H10L H 0.3754 0.1008 0.3219 0.132 Uiso 0.30 1 calc PR D 1
H10M H 0.3529 0.0655 0.3844 0.132 Uiso 0.30 1 calc PR D 1
H10N H 0.4133 0.1384 0.3657 0.132 Uiso 0.30 1 calc PR D 1
C200 C 0.310(4) 0.377(2) 0.1587(10) 0.0878(18) Uiso 0.20 1 d PD E 2
H20A H 0.3764 0.3900 0.1410 0.132 Uiso 0.20 1 calc PR E 2
H20B H 0.2468 0.4282 0.1513 0.132 Uiso 0.20 1 calc PR E 2
H20C H 0.3073 0.3248 0.1448 0.132 Uiso 0.20 1 calc PR E 2
C201 C 0.309(3) 0.3583(17) 0.2169(10) 0.0878(18) Uiso 0.20 1 d PD E 2
H20D H 0.3795 0.3561 0.2248 0.105 Uiso 0.20 1 calc PR E 2
H20E H 0.2516 0.4071 0.2352 0.105 Uiso 0.20 1 calc PR E 2
C202 C 0.290(3) 0.2745(19) 0.2381(10) 0.0878(18) Uiso 0.20 1 d PD E 2
H20F H 0.3287 0.2302 0.2121 0.105 Uiso 0.20 1 calc PR E 2
H20G H 0.2115 0.2833 0.2427 0.105 Uiso 0.20 1 calc PR E 2
C203 C 0.327(3) 0.240(2) 0.2898(11) 0.0878(18) Uiso 0.20 1 d PD E 2
H20H H 0.3050 0.2899 0.3124 0.105 Uiso 0.20 1 calc PR E 2
H20I H 0.4071 0.2155 0.2838 0.105 Uiso 0.20 1 calc PR E 2
C204 C 0.281(3) 0.171(2) 0.3178(11) 0.0878(18) Uiso 0.20 1 d PD E 2
H20J H 0.3042 0.1208 0.2958 0.105 Uiso 0.20 1 calc PR E 2
H20K H 0.2006 0.1955 0.3233 0.105 Uiso 0.20 1 calc PR E 2
C205 C 0.318(3) 0.140(2) 0.3703(11) 0.0878(18) Uiso 0.20 1 d PD E 2
H20L H 0.2712 0.1076 0.3934 0.132 Uiso 0.20 1 calc PR E 2
H20M H 0.3136 0.1908 0.3876 0.132 Uiso 0.20 1 calc PR E 2
H20N H 0.3928 0.0997 0.3649 0.132 Uiso 0.20 1 calc PR E 2
C300 C 0.367(3) 0.8030(18) 0.6827(9) 0.0878(18) Uiso 0.25 1 d PD F 3
H30G H 0.4375 0.7639 0.6663 0.132 Uiso 0.25 1 calc PR F 3
H30H H 0.3670 0.8649 0.6756 0.132 Uiso 0.25 1 calc PR F 3
H30I H 0.3093 0.7973 0.6672 0.132 Uiso 0.25 1 calc PR F 3
C301 C 0.351(2) 0.7779(14) 0.7401(8) 0.0878(18) Uiso 0.25 1 d PD F 3
H30J H 0.2950 0.8280 0.7581 0.105 Uiso 0.25 1 calc PR F 3
H30K H 0.4190 0.7653 0.7539 0.105 Uiso 0.25 1 calc PR F 3
C302 C 0.315(2) 0.6988(16) 0.7531(9) 0.0878(18) Uiso 0.25 1 d PD F 3
H30L H 0.3375 0.6650 0.7214 0.105 Uiso 0.25 1 calc PR F 3
H30M H 0.2354 0.7171 0.7628 0.105 Uiso 0.25 1 calc PR F 3
C303 C 0.366(2) 0.6426(15) 0.7986(10) 0.0878(18) Uiso 0.25 1 d PD F 3
H30N H 0.3563 0.6797 0.8275 0.105 Uiso 0.25 1 calc PR F 3
H30O H 0.4444 0.6147 0.7866 0.105 Uiso 0.25 1 calc PR F 3
C304 C 0.3148(19) 0.5728(15) 0.8196(11) 0.0878(18) Uiso 0.25 1 d PD F 3
H30P H 0.3055 0.5465 0.7894 0.105 Uiso 0.25 1 calc PR F 3
H30Q H 0.2426 0.5985 0.8412 0.105 Uiso 0.25 1 calc PR F 3
C305 C 0.387(2) 0.5030(16) 0.8538(13) 0.0878(18) Uiso 0.25 1 d PD F 3
H30R H 0.4372 0.4565 0.8319 0.132 Uiso 0.25 1 calc PR F 3
H30S H 0.3433 0.4768 0.8832 0.132 Uiso 0.25 1 calc PR F 3
H30T H 0.4288 0.5300 0.8689 0.132 Uiso 0.25 1 calc PR F 3
C400 C 0.347(3) 0.8258(15) 0.6980(10) 0.0878(18) Uiso 0.25 1 d PD G 4
H40A H 0.2871 0.8406 0.6781 0.132 Uiso 0.25 1 calc PR G 4
H40B H 0.4101 0.8367 0.6737 0.132 Uiso 0.25 1 calc PR G 4
H40C H 0.3256 0.8629 0.7276 0.132 Uiso 0.25 1 calc PR G 4
C401 C 0.376(2) 0.7332(13) 0.7193(9) 0.0878(18) Uiso 0.25 1 d PD G 4
H40D H 0.4554 0.7078 0.7173 0.105 Uiso 0.25 1 calc PR G 4
H40E H 0.3534 0.7000 0.6973 0.105 Uiso 0.25 1 calc PR G 4
C402 C 0.323(2) 0.7226(12) 0.7758(7) 0.0878(18) Uiso 0.25 1 d PD G 4
H40F H 0.3640 0.7342 0.8001 0.105 Uiso 0.25 1 calc PR G 4
H40G H 0.2483 0.7655 0.7807 0.105 Uiso 0.25 1 calc PR G 4
C403 C 0.319(2) 0.6309(14) 0.7887(9) 0.0878(18) Uiso 0.25 1 d PD G 4
H40H H 0.2435 0.6319 0.7925 0.105 Uiso 0.25 1 calc PR G 4
H40I H 0.3628 0.5958 0.7587 0.105 Uiso 0.25 1 calc PR G 4
C404 C 0.361(3) 0.5881(14) 0.8381(9) 0.0878(18) Uiso 0.25 1 d PD G 4
H40J H 0.3186 0.6237 0.8682 0.105 Uiso 0.25 1 calc PR G 4
H40K H 0.4374 0.5846 0.8342 0.105 Uiso 0.25 1 calc PR G 4
C405 C 0.352(3) 0.4976(15) 0.8502(13) 0.0878(18) Uiso 0.25 1 d PD G 4
H40L H 0.3562 0.4744 0.8166 0.132 Uiso 0.25 1 calc PR G 4
H40M H 0.2827 0.4998 0.8734 0.132 Uiso 0.25 1 calc PR G 4
H40N H 0.4116 0.4586 0.8687 0.132 Uiso 0.25 1 calc PR G 4

loop_
_atom_site_aniso_label
_atom_site_aniso_U_11
_atom_site_aniso_U_22
_atom_site_aniso_U_33
_atom_site_aniso_U_23
_atom_site_aniso_U_13
_atom_site_aniso_U_12
Ru1 0.02510(18) 0.02430(17) 0.02330(17) -0.00337(11) -0.00009(11) -0.00782(12)
O1 0.053(2) 0.051(2) 0.0301(16) -0.0087(14) 0.0106(14) -0.0035(16)
O2 0.0438(18) 0.0446(19) 0.0381(17) -0.0104(14) 0.0046(14) 0.0031(15)
O3 0.043(2) 0.079(3) 0.0390(19) -0.0166(18) 0.0105(16) -0.0040(18)
N1 0.0269(16) 0.0272(16) 0.0275(16) -0.0044(13) -0.0004(13) -0.0089(13)
N2 0.0271(16) 0.0269(16) 0.0266(16) -0.0049(13) 0.0004(13) -0.0075(13)
N3 0.0264(16) 0.0269(16) 0.0279(16) -0.0026(13) -0.0006(13) -0.0103(13)
N4 0.0260(16) 0.0267(16) 0.0247(16) -0.0032(13) -0.0018(13) -0.0083(13)
C1 0.031(2) 0.0261(19) 0.0280(19) -0.0039(15) 0.0009(16) -0.0084(16)
C2 0.036(2) 0.027(2) 0.0256(19) -0.0030(15) 0.0006(16) -0.0053(16)
C3 0.030(2) 0.0261(19) 0.0259(19) -0.0016(15) 0.0006(15) -0.0059(15)
C4 0.036(2) 0.034(2) 0.029(2) 0.0007(17) -0.0071(17) -0.0089(18)
C5 0.032(2) 0.038(2) 0.033(2) -0.0026(17) -0.0059(17) -0.0112(18)
C6 0.0262(19) 0.035(2) 0.0253(19) -0.0073(16) -0.0019(15) -0.0104(16)
C7 0.027(2) 0.036(2) 0.031(2) -0.0064(17) 0.0005(16) -0.0107(16)
C8 0.031(2) 0.032(2) 0.031(2) -0.0052(16) -0.0003(16) -0.0139(17)
C9 0.041(2) 0.034(2) 0.043(2) -0.0049(18) -0.0071(19) -0.0190(19)
C10 0.043(2) 0.028(2) 0.040(2) 0.0013(17) -0.0077(19) -0.0142(18)
C11 0.029(2) 0.029(2) 0.033(2) -0.0034(16) 0.0004(16) -0.0105(16)
C12 0.030(2) 0.029(2) 0.0279(19) -0.0018(16) -0.0005(16) -0.0074(16)
C13 0.0262(19) 0.030(2) 0.0240(18) -0.0014(15) -0.0004(15) -0.0076(15)
C14 0.031(2) 0.035(2) 0.030(2) -0.0014(17) -0.0050(16) -0.0085(17)
C15 0.031(2) 0.036(2) 0.033(2) -0.0035(17) -0.0084(17) -0.0110(17)
C16 0.0267(19) 0.031(2) 0.0267(19) -0.0047(15) -0.0024(15) -0.0088(16)
C17 0.028(2) 0.032(2) 0.032(2) -0.0077(16) -0.0008(16) -0.0115(16)
C18 0.034(2) 0.0258(19) 0.033(2) -0.0091(16) -0.0002(17) -0.0113(16)
C19 0.047(3) 0.030(2) 0.042(2) -0.0063(18) -0.006(2) -0.0188(19)
C20 0.042(2) 0.028(2) 0.040(2) -0.0020(17) -0.0061(19) -0.0112(18)
C21 0.043(2) 0.027(2) 0.026(2) -0.0021(16) -0.0043(17) -0.0102(17)
C22 0.044(2) 0.034(2) 0.033(2) -0.0017(17) -0.0029(18) -0.0136(19)
C23 0.054(3) 0.035(2) 0.032(2) 0.0022(18) -0.005(2) -0.019(2)
C24 0.055(3) 0.034(2) 0.044(3) 0.009(2) -0.012(2) -0.010(2)
C25 0.050(3) 0.034(2) 0.045(3) 0.004(2) -0.010(2) -0.007(2)
C26 0.041(2) 0.034(2) 0.039(2) 0.0001(18) -0.0025(19) -0.0101(19)
C27 0.045(3) 0.050(3) 0.076(4) 0.010(3) -0.010(3) -0.002(2)
C31 0.067(3) 0.045(3) 0.042(3) 0.008(2) 0.003(2) -0.025(3)
C32 0.097(5) 0.088(5) 0.067(4) 0.040(4) 0.019(4) 0.001(4)
C33 0.142(7) 0.125(7) 0.081(5) -0.021(5) 0.024(5) -0.105(6)
C34 0.059(3) 0.064(4) 0.055(3) 0.010(3) 0.006(3) -0.021(3)
C35 0.029(2) 0.034(2) 0.038(2) -0.0056(17) -0.0047(17) -0.0118(17)
C36 0.036(2) 0.045(3) 0.037(2) -0.0074(19) -0.0007(18) -0.019(2)
C37 0.041(2) 0.050(3) 0.042(2) -0.012(2) -0.004(2) -0.022(2)
C38 0.041(2) 0.050(3) 0.047(3) -0.009(2) -0.008(2) -0.024(2)
C39 0.032(2) 0.039(2) 0.049(3) -0.004(2) -0.0036(19) -0.0148(19)
C40 0.031(2) 0.036(2) 0.041(2) -0.0061(18) -0.0049(18) -0.0118(18)
C41 0.064(3) 0.092(4) 0.044(3) -0.022(3) 0.000(2) -0.046(3)
C45 0.033(2) 0.060(3) 0.053(3) -0.011(2) 0.002(2) -0.023(2)
C46 0.037(3) 0.066(4) 0.082(4) -0.030(3) -0.001(3) -0.015(2)
C47 0.050(3) 0.062(4) 0.088(4) -0.004(3) 0.004(3) -0.032(3)
C48 0.061(4) 0.133(6) 0.052(3) -0.005(4) 0.010(3) -0.058(4)
C49 0.035(2) 0.029(2) 0.029(2) -0.0010(16) -0.0026(16) -0.0128(17)
C50 0.033(2) 0.034(2) 0.035(2) -0.0037(17) 0.0001(17) -0.0105(17)
C51 0.046(3) 0.034(2) 0.029(2) 0.0006(17) -0.0023(18) -0.0153(19)
C52 0.045(3) 0.031(2) 0.038(2) 0.0058(18) -0.0101(19) -0.0121(19)
C53 0.037(2) 0.033(2) 0.037(2) -0.0006(17) -0.0073(18) -0.0099(18)
C54 0.035(2) 0.033(2) 0.033(2) 0.0014(17) -0.0009(17) -0.0110(18)
C55 0.058(3) 0.046(3) 0.043(3) 0.010(2) 0.005(2) -0.021(2)
C56 0.096(6) 0.155(8) 0.111(6) 0.059(6) -0.029(5) -0.091(6)
C57 0.099(5) 0.055(4) 0.064(4) -0.004(3) 0.033(4) -0.016(3)
C58 0.093(5) 0.048(3) 0.048(3) 0.011(2) 0.015(3) -0.021(3)
C59 0.040(3) 0.041(3) 0.059(3) 0.003(2) -0.007(2) 0.000(2)
C60 0.063(4) 0.072(4) 0.072(4) -0.015(3) 0.004(3) 0.014(3)
C61 0.042(3) 0.077(4) 0.122(6) 0.003(4) -0.023(3) -0.018(3)
C62 0.050(3) 0.057(4) 0.097(5) 0.020(3) -0.004(3) 0.007(3)
C63 0.034(2) 0.028(2) 0.037(2) -0.0051(16) -0.0083(17) -0.0110(16)
C64 0.034(2) 0.039(2) 0.040(2) -0.0081(19) -0.0047(18) -0.0155(18)
C65 0.039(2) 0.043(3) 0.044(3) -0.014(2) -0.007(2) -0.011(2)
C66 0.031(2) 0.046(3) 0.050(3) -0.013(2) -0.0101(19) -0.0151(19)
C67 0.030(2) 0.031(2) 0.054(3) -0.0084(19) -0.0019(19) -0.0092(17)
C68 0.035(2) 0.034(2) 0.043(2) -0.0091(18) -0.0007(18) -0.0116(18)
C69 0.051(3) 0.070(4) 0.043(3) -0.019(2) -0.005(2) -0.024(3)
C70 0.059(4) 0.120(6) 0.075(4) -0.058(4) 0.003(3) -0.020(4)
C71 0.103(5) 0.091(5) 0.051(4) -0.004(3) -0.014(3) -0.035(4)
C72 0.077(4) 0.110(5) 0.060(4) -0.044(4) -0.002(3) -0.046(4)
C73 0.037(3) 0.054(3) 0.066(3) -0.019(3) 0.005(2) -0.021(2)
N5 0.0255(16) 0.0274(16) 0.0275(16) -0.0050(13) -0.0005(13) -0.0075(13)
C77 0.038(2) 0.030(2) 0.032(2) -0.0015(17) 0.0058(18) -0.0046(18)
C78 0.042(2) 0.035(2) 0.030(2) -0.0001(17) 0.0021(18) -0.0053(19)
C79 0.0270(19) 0.036(2) 0.0267(19) -0.0099(16) -0.0006(15) -0.0061(16)
C80 0.034(2) 0.027(2) 0.035(2) -0.0063(16) -0.0001(17) -0.0053(17)
C81 0.035(2) 0.031(2) 0.029(2) -0.0028(16) 0.0014(16) -0.0084(17)
C82 0.030(2) 0.038(2) 0.029(2) -0.0072(17) -0.0024(16) -0.0055(17)
C83 0.030(2) 0.035(2) 0.027(2) 0.0004(16) -0.0048(17) -0.0090(17)

loop_
_atom_type_symbol
_atom_type_description
_atom_type_scat_dispersion_real
_atom_type_scat_dispersion_imag
_atom_type_scat_source
C C 0.0033 0.0016 'International Tables Vol C Tables 4.2.6.8 and 6.1.1.4'
H H 0.0000 0.0000 'International Tables Vol C Tables 4.2.6.8 and 6.1.1.4'
O O 0.0106 0.0060 'International Tables Vol C Tables 4.2.6.8 and 6.1.1.4'
Ru Ru -1.2594 0.8363 'International Tables Vol C Tables 4.2.6.8 and 6.1.1.4'
N N 0.0061 0.0033 'International Tables Vol C Tables 4.2.6.8 and 6.1.1.4'

loop_
_geom_angle_atom_site_label_1
_geom_angle_atom_site_label_2
_geom_angle_atom_site_label_3
_geom_angle
_geom_angle_site_symmetry_1
_geom_angle_site_symmetry_3
_geom_angle_publ_flag
C83 Ru1 N2 90.84(15) . . ?
C83 Ru1 N3 91.40(16) . . ?
N2 Ru1 N3 90.63(13) . . ?
C83 Ru1 N4 92.47(15) . . ?
N2 Ru1 N4 176.69(12) . . ?
N3 Ru1 N4 89.41(13) . . ?
C83 Ru1 N1 92.26(16) . . ?
N2 Ru1 N1 89.66(13) . . ?
N3 Ru1 N1 176.32(12) . . ?
N4 Ru1 N1 90.09(13) . . ?
C83 Ru1 N5 176.79(15) . . ?
N2 Ru1 N5 86.33(12) . . ?
N3 Ru1 N5 87.11(12) . . ?
N4 Ru1 N5 90.36(12) . . ?
N1 Ru1 N5 89.25(12) . . ?
C82 O1 H100 109.5 . . ?
C18 N1 C1 107.0(3) . . ?
C18 N1 Ru1 126.1(3) . . ?
C1 N1 Ru1 126.5(3) . . ?
C3 N2 C6 107.3(3) . . ?
C3 N2 Ru1 126.9(3) . . ?
C6 N2 Ru1 125.8(3) . . ?
C11 N3 C8 107.3(3) . . ?
C11 N3 Ru1 126.9(3) . . ?
C8 N3 Ru1 125.8(3) . . ?
C13 N4 C16 107.2(3) . . ?
C13 N4 Ru1 126.7(3) . . ?
C16 N4 Ru1 125.9(3) . . ?
N1 C1 C2 125.5(4) . . ?
N1 C1 C20 109.0(4) . . ?
C2 C1 C20 125.5(4) . . ?
C1 C2 C3 125.6(4) . . ?
C1 C2 C21 117.6(4) . . ?
C3 C2 C21 116.8(4) . . ?
N2 C3 C2 125.6(4) . . ?
N2 C3 C4 108.9(4) . . ?
C2 C3 C4 125.5(4) . . ?
C5 C4 C3 107.4(4) . . ?
C5 C4 H4 126.3 . . ?
C3 C4 H4 126.3 . . ?
C4 C5 C6 107.5(4) . . ?
C4 C5 H5 126.2 . . ?
C6 C5 H5 126.2 . . ?
N2 C6 C7 125.3(4) . . ?
N2 C6 C5 108.9(3) . . ?
C7 C6 C5 125.9(4) . . ?
C8 C7 C6 127.0(4) . . ?
C8 C7 C35 117.3(4) . . ?
C6 C7 C35 115.7(4) . . ?
N3 C8 C7 125.5(4) . . ?
N3 C8 C9 108.6(4) . . ?
C7 C8 C9 125.9(4) . . ?
C10 C9 C8 107.9(4) . . ?
C10 C9 H9 126.0 . . ?
C8 C9 H9 126.0 . . ?
C9 C10 C11 107.6(4) . . ?
C9 C10 H10 126.2 . . ?
C11 C10 H10 126.2 . . ?
N3 C11 C12 125.5(4) . . ?
N3 C11 C10 108.6(4) . . ?
C12 C11 C10 125.8(4) . . ?
C13 C12 C11 125.4(4) . . ?
C13 C12 C49 117.1(4) . . ?
C11 C12 C49 117.5(4) . . ?
N4 C13 C12 125.9(4) . . ?
N4 C13 C14 108.9(3) . . ?
C12 C13 C14 125.1(4) . . ?
C15 C14 C13 107.2(4) . . ?
C15 C14 H14 126.4 . . ?
C13 C14 H14 126.4 . . ?
C14 C15 C16 108.0(4) . . ?
C14 C15 H15 126.0 . . ?
C16 C15 H15 126.0 . . ?
N4 C16 C17 125.6(4) . . ?
N4 C16 C15 108.7(3) . . ?
C17 C16 C15 125.7(4) . . ?
C16 C17 C18 126.1(4) . . ?
C16 C17 C63 116.1(4) . . ?
C18 C17 C63 117.8(4) . . ?
N1 C18 C17 125.9(4) . . ?
N1 C18 C19 109.3(4) . . ?
C17 C18 C19 124.8(4) . . ?
C20 C19 C18 107.2(4) . . ?
C20 C19 H19 126.4 . . ?
C18 C19 H19 126.4 . . ?
C19 C20 C1 107.5(4) . . ?
C19 C20 H20 126.3 . . ?
C1 C20 H20 126.3 . . ?
C22 C21 C26 119.2(4) . . ?
C22 C21 C2 120.1(4) . . ?
C26 C21 C2 120.6(4) . . ?
C21 C22 C23 120.9(4) . . ?
C21 C22 H22 119.5 . . ?
C23 C22 H22 119.5 . . ?
C24 C23 C22 117.6(4) . . ?
C24 C23 C31 122.2(4) . . ?
C22 C23 C31 120.2(4) . . ?
C23 C24 C25 123.3(4) . . ?
C23 C24 H24 118.4 . . ?
C25 C24 H24 118.4 . . ?
C26 C25 C24 117.1(4) . . ?
C26 C25 C27 121.8(4) . . ?
C24 C25 C27 121.1(4) . . ?
C25 C26 C21 121.9(4) . . ?
C25 C26 H26 119.1 . . ?
C21 C26 H26 119.1 . . ?
C28 C27 C30' 126.2(8) . . ?
C28 C27 C29 113.5(6) . . ?
C30' C27 C29 64.2(6) . . ?
C28 C27 C28' 36.1(6) . . ?
C30' C27 C28' 111.0(6) . . ?
C29 C27 C28' 142.1(8) . . ?
C28 C27 C25 115.6(7) . . ?
C30' C27 C25 116.3(6) . . ?
C29 C27 C25 105.6(6) . . ?
C28' C27 C25 109.2(6) . . ?
C28 C27 C29' 69.9(6) . . ?
C30' C27 C29' 107.3(6) . . ?
C29 C27 C29' 48.9(6) . . ?
C28' C27 C29' 105.7(6) . . ?
C25 C27 C29' 106.6(6) . . ?
C28 C27 C30 108.3(6) . . ?
C30' C27 C30 41.9(6) . . ?
C29 C27 C30 106.1(6) . . ?
C28' C27 C30 77.4(6) . . ?
C25 C27 C30 107.2(6) . . ?
C29' C27 C30 142.6(7) . . ?
C27 C28 H28A 109.5 . . ?
C27 C28 H28B 109.5 . . ?
C27 C28 H28C 109.5 . . ?
C27 C29 H29A 109.5 . . ?
C27 C29 H29B 109.5 . . ?
C27 C29 H29C 109.5 . . ?
C27 C30 H30A 109.5 . . ?
C27 C30 H30B 109.5 . . ?
C27 C30 H30C 109.5 . . ?
C27 C29' H29D 109.5 . . ?
C27 C29' H29E 109.5 . . ?
H29D C29' H29E 109.5 . . ?
C27 C29' H29F 109.5 . . ?
H29D C29' H29F 109.5 . . ?
H29E C29' H29F 109.5 . . ?
C27 C28' H28D 109.5 . . ?
C27 C28' H28E 109.5 . . ?
H28D C28' H28E 109.5 . . ?
C27 C28' H28F 109.5 . . ?
H28D C28' H28F 109.5 . . ?
H28E C28' H28F 109.5 . . ?
C27 C30' H30D 109.5 . . ?
C27 C30' H30E 109.5 . . ?
H30D C30' H30E 109.5 . . ?
C27 C30' H30F 109.5 . . ?
H30D C30' H30F 109.5 . . ?
H30E C30' H30F 109.5 . . ?
C33 C31 C34 108.9(6) . . ?
C33 C31 C23 107.6(4) . . ?
C34 C31 C23 111.9(4) . . ?
C33 C31 C32 110.2(6) . . ?
C34 C31 C32 107.1(5) . . ?
C23 C31 C32 111.2(5) . . ?
C31 C32 H32A 109.5 . . ?
C31 C32 H32B 109.5 . . ?
H32A C32 H32B 109.5 . . ?
C31 C32 H32C 109.5 . . ?
H32A C32 H32C 109.5 . . ?
H32B C32 H32C 109.5 . . ?
C31 C33 H33A 109.5 . . ?
C31 C33 H33B 109.5 . . ?
H33A C33 H33B 109.5 . . ?
C31 C33 H33C 109.5 . . ?
H33A C33 H33C 109.5 . . ?
H33B C33 H33C 109.5 . . ?
C31 C34 H34A 109.5 . . ?
C31 C34 H34B 109.5 . . ?
H34A C34 H34B 109.5 . . ?
C31 C34 H34C 109.5 . . ?
H34A C34 H34C 109.5 . . ?
H34B C34 H34C 109.5 . . ?
C36 C35 C40 119.3(4) . . ?
C36 C35 C7 120.6(4) . . ?
C40 C35 C7 120.0(4) . . ?
C37 C36 C35 121.1(4) . . ?
C37 C36 H36 119.5 . . ?
C35 C36 H36 119.5 . . ?
C36 C37 C38 118.3(4) . . ?
C36 C37 C41 120.7(4) . . ?
C38 C37 C41 121.0(4) . . ?
C39 C38 C37 122.5(4) . . ?
C39 C38 H38 118.7 . . ?
C37 C38 H38 118.7 . . ?
C38 C39 C40 118.2(4) . . ?
C38 C39 C45 120.8(4) . . ?
C40 C39 C45 120.9(4) . . ?
C39 C40 C35 120.6(4) . . ?
C39 C40 H40 119.7 . . ?
C35 C40 H40 119.7 . . ?
C43' C41 C44 76.8(6) . . ?
C43' C41 C42' 110.2(6) . . ?
C44 C41 C42' 127.3(8) . . ?
C43' C41 C42 125.0(8) . . ?
C44 C41 C42 109.4(6) . . ?
C42' C41 C42 23.5(6) . . ?
C43' C41 C37 113.8(6) . . ?
C44 C41 C37 112.6(6) . . ?
C42' C41 C37 111.2(7) . . ?
C42 C41 C37 113.1(6) . . ?
C43' C41 C44' 108.1(6) . . ?
C44 C41 C44' 32.0(6) . . ?
C42' C41 C44' 108.8(6) . . ?
C42 C41 C44' 86.1(7) . . ?
C37 C41 C44' 104.5(6) . . ?
C43' C41 C43 31.6(6) . . ?
C44 C41 C43 107.1(6) . . ?
C42' C41 C43 85.0(7) . . ?
C42 C41 C43 105.8(6) . . ?
C37 C41 C43 108.4(6) . . ?
C44' C41 C43 136.4(7) . . ?
C41 C42 H42A 109.5 . . ?
C41 C42 H42B 109.5 . . ?
C41 C42 H42C 109.5 . . ?
C41 C43 H43A 109.5 . . ?
C41 C43 H43B 109.5 . . ?
C41 C43 H43C 109.5 . . ?
C41 C44 H44A 109.5 . . ?
C41 C44 H44B 109.5 . . ?
C41 C44 H44C 109.5 . . ?
C41 C42' H42D 109.5 . . ?
C41 C42' H42E 109.5 . . ?
H42D C42' H42E 109.5 . . ?
C41 C42' H42F 109.5 . . ?
H42D C42' H42F 109.5 . . ?
H42E C42' H42F 109.5 . . ?
C41 C43' H43D 109.5 . . ?
C41 C43' H43E 109.5 . . ?
H43D C43' H43E 109.5 . . ?
C41 C43' H43F 109.5 . . ?
H43D C43' H43F 109.5 . . ?
H43E C43' H43F 109.5 . . ?
C41 C44' H44D 109.5 . . ?
C41 C44' H44E 109.5 . . ?
H44D C44' H44E 109.5 . . ?
C41 C44' H44F 109.5 . . ?
H44D C44' H44F 109.5 . . ?
H44E C44' H44F 109.5 . . ?
C47 C45 C39 110.5(4) . . ?
C47 C45 C48 108.3(5) . . ?
C39 C45 C48 111.4(4) . . ?
C47 C45 C46 109.1(4) . . ?
C39 C45 C46 107.9(4) . . ?
C48 C45 C46 109.6(5) . . ?
C45 C46 H46A 109.5 . . ?
C45 C46 H46B 109.5 . . ?
H46A C46 H46B 109.5 . . ?
C45 C46 H46C 109.5 . . ?
H46A C46 H46C 109.5 . . ?
H46B C46 H46C 109.5 . . ?
C45 C47 H47A 109.5 . . ?
C45 C47 H47B 109.5 . . ?
H47A C47 H47B 109.5 . . ?
C45 C47 H47C 109.5 . . ?
H47A C47 H47C 109.5 . . ?
H47B C47 H47C 109.5 . . ?
C45 C48 H48A 109.5 . . ?
C45 C48 H48B 109.5 . . ?
H48A C48 H48B 109.5 . . ?
C45 C48 H48C 109.5 . . ?
H48A C48 H48C 109.5 . . ?
H48B C48 H48C 109.5 . . ?
C54 C49 C50 118.7(4) . . ?
C54 C49 C12 120.9(4) . . ?
C50 C49 C12 120.3(4) . . ?
C51 C50 C49 121.2(4) . . ?
C51 C50 H50 119.4 . . ?
C49 C50 H50 119.4 . . ?
C52 C51 C50 118.3(4) . . ?
C52 C51 C55 122.5(4) . . ?
C50 C51 C55 119.2(4) . . ?
C51 C52 C53 122.1(4) . . ?
C51 C52 H52 119.0 . . ?
C53 C52 H52 119.0 . . ?
C54 C53 C52 118.0(4) . . ?
C54 C53 C59 119.1(4) . . ?
C52 C53 C59 122.9(4) . . ?
C53 C54 C49 121.8(4) . . ?
C53 C54 H54 119.1 . . ?
C49 C54 H54 119.1 . . ?
C57 C55 C51 109.9(4) . . ?
C57 C55 C58 107.2(5) . . ?
C51 C55 C58 112.0(4) . . ?
C57 C55 C56 110.3(6) . . ?
C51 C55 C56 108.5(5) . . ?
C58 C55 C56 108.9(6) . . ?
C55 C56 H56A 109.5 . . ?
C55 C56 H56B 109.5 . . ?
H56A C56 H56B 109.5 . . ?
C55 C56 H56C 109.5 . . ?
H56A C56 H56C 109.5 . . ?
H56B C56 H56C 109.5 . . ?
C55 C57 H57A 109.5 . . ?
C55 C57 H57B 109.5 . . ?
H57A C57 H57B 109.5 . . ?
C55 C57 H57C 109.5 . . ?
H57A C57 H57C 109.5 . . ?
H57B C57 H57C 109.5 . . ?
C55 C58 H58A 109.5 . . ?
C55 C58 H58B 109.5 . . ?
H58A C58 H58B 109.5 . . ?
C55 C58 H58C 109.5 . . ?
H58A C58 H58C 109.5 . . ?
H58B C58 H58C 109.5 . . ?
C62 C59 C60 109.2(5) . . ?
C62 C59 C61 107.8(5) . . ?
C60 C59 C61 109.4(5) . . ?
C62 C59 C53 112.5(4) . . ?
C60 C59 C53 109.1(4) . . ?
C61 C59 C53 108.8(4) . . ?
C59 C60 H60A 109.5 . . ?
C59 C60 H60B 109.5 . . ?
H60A C60 H60B 109.5 . . ?
C59 C60 H60C 109.5 . . ?
H60A C60 H60C 109.5 . . ?
H60B C60 H60C 109.5 . . ?
C59 C61 H61A 109.5 . . ?
C59 C61 H61B 109.5 . . ?
H61A C61 H61B 109.5 . . ?
C59 C61 H61C 109.5 . . ?
H61A C61 H61C 109.5 . . ?
H61B C61 H61C 109.5 . . ?
C59 C62 H62A 109.5 . . ?
C59 C62 H62B 109.5 . . ?
H62A C62 H62B 109.5 . . ?
C59 C62 H62C 109.5 . . ?
H62A C62 H62C 109.5 . . ?
H62B C62 H62C 109.5 . . ?
C64 C63 C68 119.3(4) . . ?
C64 C63 C17 119.6(4) . . ?
C68 C63 C17 121.0(4) . . ?
C63 C64 C65 121.5(4) . . ?
C63 C64 H64 119.3 . . ?
C65 C64 H64 119.3 . . ?
C64 C65 C66 117.8(4) . . ?
C64 C65 C69 120.1(4) . . ?
C66 C65 C69 122.1(4) . . ?
C67 C66 C65 122.4(4) . . ?
C67 C66 H66 118.8 . . ?
C65 C66 H66 118.8 . . ?
C66 C67 C68 118.1(4) . . ?
C66 C67 C73 122.4(4) . . ?
C68 C67 C73 119.5(4) . . ?
C63 C68 C67 120.8(4) . . ?
C63 C68 H68 119.6 . . ?
C67 C68 H68 119.6 . . ?
C72 C69 C71 109.7(5) . . ?
C72 C69 C70 107.2(5) . . ?
C71 C69 C70 108.1(5) . . ?
C72 C69 C65 112.4(4) . . ?
C71 C69 C65 108.4(5) . . ?
C70 C69 C65 110.9(4) . . ?
C69 C70 H70A 109.5 . . ?
C69 C70 H70B 109.5 . . ?
H70A C70 H70B 109.5 . . ?
C69 C70 H70C 109.5 . . ?
H70A C70 H70C 109.5 . . ?
H70B C70 H70C 109.5 . . ?
C69 C71 H71A 109.5 . . ?
C69 C71 H71B 109.5 . . ?
H71A C71 H71B 109.5 . . ?
C69 C71 H71C 109.5 . . ?
H71A C71 H71C 109.5 . . ?
H71B C71 H71C 109.5 . . ?
C69 C72 H72A 109.5 . . ?
C69 C72 H72B 109.5 . . ?
H72A C72 H72B 109.5 . . ?
C69 C72 H72C 109.5 . . ?
H72A C72 H72C 109.5 . . ?
H72B C72 H72C 109.5 . . ?
C75' C73 C74 85.3(9) . . ?
C75' C73 C76 121.5(11) . . ?
C74 C73 C76 110.6(5) . . ?
C75' C73 C67 116.7(11) . . ?
C74 C73 C67 110.6(5) . . ?
C76 C73 C67 109.4(5) . . ?
C75' C73 C76' 109.1(8) . . ?
C74 C73 C76' 126.9(10) . . ?
C76 C73 C76' 19.1(9) . . ?
C67 C73 C76' 107.4(11) . . ?
C75' C73 C75 23.6(9) . . ?
C74 C73 C75 108.4(5) . . ?
C76 C73 C75 107.0(5) . . ?
C67 C73 C75 110.7(5) . . ?
C76' C73 C75 90.8(10) . . ?
C75' C73 C74' 107.7(8) . . ?
C74 C73 C74' 26.3(8) . . ?
C76 C73 C74' 86.9(9) . . ?
C67 C73 C74' 110.3(10) . . ?
C76' C73 C74' 105.1(8) . . ?
C75 C73 C74' 128.6(10) . . ?
C73 C74 H74A 109.5 . . ?
C73 C74 H74B 109.5 . . ?
C73 C74 H74C 109.5 . . ?
C73 C75 H75A 109.5 . . ?
C73 C75 H75B 109.5 . . ?
C73 C75 H75C 109.5 . . ?
C73 C76 H76A 109.5 . . ?
C73 C76 H76B 109.5 . . ?
C73 C76 H76C 109.5 . . ?
C73 C74' H74D 109.5 . . ?
C73 C74' H74E 109.5 . . ?
H74D C74' H74E 109.5 . . ?
C73 C74' H74F 109.5 . . ?
H74D C74' H74F 109.5 . . ?
H74E C74' H74F 109.5 . . ?
C73 C75' H75D 109.5 . . ?
C73 C75' H75E 109.5 . . ?
H75D C75' H75E 109.5 . . ?
C73 C75' H75F 109.5 . . ?
H75D C75' H75F 109.5 . . ?
H75E C75' H75F 109.5 . . ?
C73 C76' H76D 109.5 . . ?
C73 C76' H76E 109.5 . . ?
H76D C76' H76E 109.5 . . ?
C73 C76' H76F 109.5 . . ?
H76D C76' H76F 109.5 . . ?
H76E C76' H76F 109.5 . . ?
C77 N5 C81 117.3(3) . . ?
C77 N5 Ru1 120.9(3) . . ?
C81 N5 Ru1 121.6(3) . . ?
N5 C77 C78 123.0(4) . . ?
N5 C77 H77 118.5 . . ?
C78 C77 H77 118.5 . . ?
C79 C78 C77 119.2(4) . . ?
C79 C78 H78 120.4 . . ?
C77 C78 H78 120.4 . . ?
C80 C79 C78 118.6(4) . . ?
C80 C79 C82 120.0(4) . . ?
C78 C79 C82 121.4(4) . . ?
C81 C80 C79 119.3(4) . . ?
C81 C80 H80 120.3 . . ?
C79 C80 H80 120.3 . . ?
N5 C81 C80 122.7(4) . . ?
N5 C81 H81 118.6 . . ?
C80 C81 H81 118.6 . . ?
O2 C82 O1 125.0(4) . . ?
O2 C82 C79 119.1(4) . . ?
O1 C82 C79 115.9(4) . . ?
O3 C83 Ru1 178.0(4) . . ?
C102 C101 C100 111.0(10) . . ?
C102 C101 H10D 109.4 . . ?
C100 C101 H10D 109.4 . . ?
C102 C101 H10E 109.4 . . ?
C100 C101 H10E 109.4 . . ?
H10D C101 H10E 108.0 . . ?
C101 C102 C103 111.5(10) . . ?
C101 C102 H10F 109.3 . . ?
C103 C102 H10F 109.3 . . ?
C101 C102 H10G 109.3 . . ?
C103 C102 H10G 109.3 . . ?
H10F C102 H10G 108.0 . . ?
C102 C103 C104 110.8(9) . . ?
C102 C103 H10H 109.5 . . ?
C104 C103 H10H 109.5 . . ?
C102 C103 H10I 109.5 . . ?
C104 C103 H10I 109.5 . . ?
H10H C103 H10I 108.1 . . ?
C103 C104 C105 108.6(9) . . ?
C103 C104 H10J 110.0 . . ?
C105 C104 H10J 110.0 . . ?
C103 C104 H10K 110.0 . . ?
C105 C104 H10K 110.0 . . ?
H10J C104 H10K 108.4 . . ?
C201 C200 H20A 109.5 . . ?
C201 C200 H20B 109.5 . . ?
H20A C200 H20B 109.5 . . ?
C201 C200 H20C 109.5 . . ?
H20A C200 H20C 109.5 . . ?
H20B C200 H20C 109.5 . . ?
C202 C201 C200 111.7(10) . . ?
C202 C201 H20D 109.3 . . ?
C200 C201 H20D 109.3 . . ?
C202 C201 H20E 109.3 . . ?
C200 C201 H20E 109.3 . . ?
H20D C201 H20E 107.9 . . ?
C201 C202 C203 111.4(10) . . ?
C201 C202 H20F 109.4 . . ?
C203 C202 H20F 109.4 . . ?
C201 C202 H20G 109.4 . . ?
C203 C202 H20G 109.3 . . ?
H20F C202 H20G 108.0 . . ?
C202 C203 C204 110.8(10) . . ?
C202 C203 H20H 109.5 . . ?
C204 C203 H20H 109.5 . . ?
C202 C203 H20I 109.5 . . ?
C204 C203 H20I 109.5 . . ?
H20H C203 H20I 108.1 . . ?
C203 C204 C205 109.4(10) . . ?
C203 C204 H20J 109.8 . . ?
C205 C204 H20J 109.8 . . ?
C203 C204 H20K 109.8 . . ?
C205 C204 H20K 109.8 . . ?
H20J C204 H20K 108.2 . . ?
C204 C205 H20L 109.5 . . ?
C204 C205 H20M 109.5 . . ?
H20L C205 H20M 109.5 . . ?
C204 C205 H20N 109.5 . . ?
H20L C205 H20N 109.5 . . ?
H20M C205 H20N 109.5 . . ?
C300 C301 C302 111.0(10) . . ?
C300 C301 H30J 109.4 . . ?
C302 C301 H30J 109.4 . . ?
C300 C301 H30K 109.4 . . ?
C302 C301 H30K 109.4 . . ?
H30J C301 H30K 108.0 . . ?
C301 C302 C303 108.8(10) . . ?
C301 C302 H30L 109.9 . . ?
C303 C302 H30L 109.9 . . ?
C301 C302 H30M 109.9 . . ?
C303 C302 H30M 109.9 . . ?
H30L C302 H30M 108.3 . . ?
C302 C303 C304 109.8(10) . . ?
C302 C303 H30N 109.7 . . ?
C304 C303 H30N 109.7 . . ?
C302 C303 H30O 109.7 . . ?
C304 C303 H30O 109.7 . . ?
H30N C303 H30O 108.2 . . ?
C303 C304 C305 107.8(9) . . ?
C303 C304 H30P 110.1 . . ?
C305 C304 H30P 110.1 . . ?
C303 C304 H30Q 110.1 . . ?
C305 C304 H30Q 110.1 . . ?
H30P C304 H30Q 108.5 . . ?
C400 C401 C402 111.1(10) . . ?
C400 C401 H40D 109.4 . . ?
C402 C401 H40D 109.4 . . ?
C400 C401 H40E 109.4 . . ?
C402 C401 H40E 109.4 . . ?
H40D C401 H40E 108.0 . . ?
C403 C402 C401 108.4(10) . . ?
C403 C402 H40F 110.0 . . ?
C401 C402 H40F 110.0 . . ?
C403 C402 H40G 110.0 . . ?
C401 C402 H40G 110.0 . . ?
H40F C402 H40G 108.4 . . ?
C404 C403 C402 112.1(10) . . ?
C404 C403 H40H 109.2 . . ?
C402 C403 H40H 109.2 . . ?
C404 C403 H40I 109.2 . . ?
C402 C403 H40I 109.2 . . ?
H40H C403 H40I 107.9 . . ?
C403 C404 C405 110.0(10) . . ?
C403 C404 H40J 109.7 . . ?
C405 C404 H40J 109.7 . . ?
C403 C404 H40K 109.7 . . ?
C405 C404 H40K 109.7 . . ?
H40J C404 H40K 108.2 . . ?

loop_
_geom_bond_atom_site_label_1
_geom_bond_atom_site_label_2
_geom_bond_distance
_geom_bond_site_symmetry_2
_geom_bond_publ_flag
Ru1 C83 1.839(4) . ?
Ru1 N2 2.053(3) . ?
Ru1 N3 2.057(3) . ?
Ru1 N4 2.059(3) . ?
Ru1 N1 2.063(3) . ?
Ru1 N5 2.200(3) . ?
O1 C82 1.274(5) . ?
O1 H100 0.8400 . ?
O2 C82 1.245(5) . ?
O3 C83 1.137(5) . ?
N1 C18 1.367(5) . ?
N1 C1 1.377(5) . ?
N2 C3 1.372(5) . ?
N2 C6 1.378(5) . ?
N3 C11 1.377(5) . ?
N3 C8 1.379(5) . ?
N4 C13 1.373(5) . ?
N4 C16 1.380(5) . ?
C1 C2 1.406(6) . ?
C1 C20 1.436(6) . ?
C2 C3 1.409(6) . ?
C2 C21 1.508(5) . ?
C3 C4 1.447(6) . ?
C4 C5 1.348(6) . ?
C4 H4 0.9500 . ?
C5 C6 1.443(6) . ?
C5 H5 0.9500 . ?
C6 C7 1.401(6) . ?
C7 C8 1.388(6) . ?
C7 C35 1.507(6) . ?
C8 C9 1.438(6) . ?
C9 C10 1.341(6) . ?
C9 H9 0.9500 . ?
C10 C11 1.442(6) . ?
C10 H10 0.9500 . ?
C11 C12 1.403(6) . ?
C12 C13 1.401(6) . ?
C12 C49 1.496(6) . ?
C13 C14 1.456(6) . ?
C14 C15 1.338(6) . ?
C14 H14 0.9500 . ?
C15 C16 1.447(5) . ?
C15 H15 0.9500 . ?
C16 C17 1.400(6) . ?
C17 C18 1.402(6) . ?
C17 C63 1.509(5) . ?
C18 C19 1.440(6) . ?
C19 C20 1.350(6) . ?
C19 H19 0.9500 . ?
C20 H20 0.9500 . ?
C21 C22 1.388(6) . ?
C21 C26 1.395(6) . ?
C22 C23 1.400(6) . ?
C22 H22 0.9500 . ?
C23 C24 1.388(7) . ?
C23 C31 1.537(6) . ?
C24 C25 1.395(7) . ?
C24 H24 0.9500 . ?
C25 C26 1.384(6) . ?
C25 C27 1.533(7) . ?
C26 H26 0.9500 . ?
C27 C28 1.473(8) . ?
C27 C30' 1.496(8) . ?
C27 C29 1.511(8) . ?
C27 C28' 1.532(8) . ?
C27 C29' 1.558(8) . ?
C27 C30 1.562(8) . ?
C28 H28A 0.9800 . ?
C28 H28B 0.9800 . ?
C28 H28C 0.9800 . ?
C29 H29A 0.9800 . ?
C29 H29B 0.9800 . ?
C29 H29C 0.9800 . ?
C30 H30A 0.9800 . ?
C30 H30B 0.9800 . ?
C30 H30C 0.9800 . ?
C29' H29D 0.9800 . ?
C29' H29E 0.9800 . ?
C29' H29F 0.9800 . ?
C28' H28D 0.9800 . ?
C28' H28E 0.9800 . ?
C28' H28F 0.9800 . ?
C30' H30D 0.9800 . ?
C30' H30E 0.9800 . ?
C30' H30F 0.9800 . ?
C31 C33 1.510(9) . ?
C31 C34 1.536(8) . ?
C31 C32 1.553(9) . ?
C32 H32A 0.9800 . ?
C32 H32B 0.9800 . ?
C32 H32C 0.9800 . ?
C33 H33A 0.9800 . ?
C33 H33B 0.9800 . ?
C33 H33C 0.9800 . ?
C34 H34A 0.9800 . ?
C34 H34B 0.9800 . ?
C34 H34C 0.9800 . ?
C35 C36 1.396(6) . ?
C35 C40 1.404(6) . ?
C36 C37 1.384(6) . ?
C36 H36 0.9500 . ?
C37 C38 1.394(6) . ?
C37 C41 1.545(6) . ?
C38 C39 1.390(7) . ?
C38 H38 0.9500 . ?
C39 C40 1.393(6) . ?
C39 C45 1.534(6) . ?
C40 H40 0.9500 . ?
C41 C43' 1.498(8) . ?
C41 C44 1.504(8) . ?
C41 C42' 1.520(8) . ?
C41 C42 1.522(8) . ?
C41 C44' 1.550(8) . ?
C41 C43 1.568(8) . ?
C42 H42A 0.9800 . ?
C42 H42B 0.9800 . ?
C42 H42C 0.9800 . ?
C43 H43A 0.9800 . ?
C43 H43B 0.9800 . ?
C43 H43C 0.9800 . ?
C44 H44A 0.9800 . ?
C44 H44B 0.9800 . ?
C44 H44C 0.9800 . ?
C42' H42D 0.9800 . ?
C42' H42E 0.9800 . ?
C42' H42F 0.9800 . ?
C43' H43D 0.9800 . ?
C43' H43E 0.9800 . ?
C43' H43F 0.9800 . ?
C44' H44D 0.9800 . ?
C44' H44E 0.9800 . ?
C44' H44F 0.9800 . ?
C45 C47 1.526(7) . ?
C45 C48 1.539(8) . ?
C45 C46 1.551(7) . ?
C46 H46A 0.9800 . ?
C46 H46B 0.9800 . ?
C46 H46C 0.9800 . ?
C47 H47A 0.9800 . ?
C47 H47B 0.9800 . ?
C47 H47C 0.9800 . ?
C48 H48A 0.9800 . ?
C48 H48B 0.9800 . ?
C48 H48C 0.9800 . ?
C49 C54 1.389(6) . ?
C49 C50 1.399(6) . ?
C50 C51 1.390(6) . ?
C50 H50 0.9500 . ?
C51 C52 1.390(6) . ?
C51 C55 1.532(6) . ?
C52 C53 1.398(6) . ?
C52 H52 0.9500 . ?
C53 C54 1.384(6) . ?
C53 C59 1.544(6) . ?
C54 H54 0.9500 . ?
C55 C57 1.524(8) . ?
C55 C58 1.537(7) . ?
C55 C56 1.548(9) . ?
C56 H56A 0.9800 . ?
C56 H56B 0.9800 . ?
C56 H56C 0.9800 . ?
C57 H57A 0.9800 . ?
C57 H57B 0.9800 . ?
C57 H57C 0.9800 . ?
C58 H58A 0.9800 . ?
C58 H58B 0.9800 . ?
C58 H58C 0.9800 . ?
C59 C62 1.524(7) . ?
C59 C60 1.539(8) . ?
C59 C61 1.540(8) . ?
C60 H60A 0.9800 . ?
C60 H60B 0.9800 . ?
C60 H60C 0.9800 . ?
C61 H61A 0.9800 . ?
C61 H61B 0.9800 . ?
C61 H61C 0.9800 . ?
C62 H62A 0.9800 . ?
C62 H62B 0.9800 . ?
C62 H62C 0.9800 . ?
C63 C64 1.381(6) . ?
C63 C68 1.398(6) . ?
C64 C65 1.391(6) . ?
C64 H64 0.9500 . ?
C65 C66 1.398(6) . ?
C65 C69 1.549(7) . ?
C66 C67 1.384(6) . ?
C66 H66 0.9500 . ?
C67 C68 1.399(6) . ?
C67 C73 1.534(6) . ?
C68 H68 0.9500 . ?
C69 C72 1.528(8) . ?
C69 C71 1.533(9) . ?
C69 C70 1.542(8) . ?
C70 H70A 0.9800 . ?
C70 H70B 0.9800 . ?
C70 H70C 0.9800 . ?
C71 H71A 0.9800 . ?
C71 H71B 0.9800 . ?
C71 H71C 0.9800 . ?
C72 H72A 0.9800 . ?
C72 H72B 0.9800 . ?
C72 H72C 0.9800 . ?
C73 C75' 1.505(9) . ?
C73 C74 1.506(7) . ?
C73 C76 1.517(7) . ?
C73 C76' 1.541(9) . ?
C73 C75 1.542(7) . ?
C73 C74' 1.555(9) . ?
C74 H74A 0.9800 . ?
C74 H74B 0.9800 . ?
C74 H74C 0.9800 . ?
C75 H75A 0.9800 . ?
C75 H75B 0.9800 . ?
C75 H75C 0.9800 . ?
C76 H76A 0.9800 . ?
C76 H76B 0.9800 . ?
C76 H76C 0.9800 . ?
C74' H74D 0.9800 . ?
C74' H74E 0.9800 . ?
C74' H74F 0.9800 . ?
C75' H75D 0.9800 . ?
C75' H75E 0.9800 . ?
C75' H75F 0.9800 . ?
C76' H76D 0.9800 . ?
C76' H76E 0.9800 . ?
C76' H76F 0.9800 . ?
N5 C77 1.341(5) . ?
N5 C81 1.352(5) . ?
C77 C78 1.382(6) . ?
C77 H77 0.9500 . ?
C78 C79 1.380(6) . ?
C78 H78 0.9500 . ?
C79 C80 1.379(6) . ?
C79 C82 1.494(5) . ?
C80 C81 1.379(5) . ?
C80 H80 0.9500 . ?
C81 H81 0.9500 . ?
C100 C101 1.469(10) . ?
C100 H10A 0.9800 . ?
C100 H10B 0.9800 . ?
C100 H10C 0.9800 . ?
C101 C102 1.455(11) . ?
C101 H10D 0.9900 . ?
C101 H10E 0.9900 . ?
C102 C103 1.461(11) . ?
C102 H10F 0.9900 . ?
C102 H10G 0.9900 . ?
C103 C104 1.473(10) . ?
C103 H10H 0.9900 . ?
C103 H10I 0.9900 . ?
C104 C105 1.484(11) . ?
C104 H10J 0.9900 . ?
C104 H10K 0.9900 . ?
C105 H10L 0.9800 . ?
C105 H10M 0.9800 . ?
C105 H10N 0.9800 . ?
C200 C201 1.465(11) . ?
C200 H20A 0.9800 . ?
C200 H20B 0.9800 . ?
C200 H20C 0.9800 . ?
C201 C202 1.452(11) . ?
C201 H20D 0.9900 . ?
C201 H20E 0.9900 . ?
C202 C203 1.458(11) . ?
C202 H20F 0.9900 . ?
C202 H20G 0.9900 . ?
C203 C204 1.468(11) . ?
C203 H20H 0.9900 . ?
C203 H20I 0.9900 . ?
C204 C205 1.475(11) . ?
C204 H20J 0.9900 . ?
C204 H20K 0.9900 . ?
C205 H20L 0.9800 . ?
C205 H20M 0.9800 . ?
C205 H20N 0.9800 . ?
C300 C301 1.444(11) . ?
C300 H30G 0.9800 . ?
C300 H30H 0.9800 . ?
C300 H30I 0.9800 . ?
C301 C302 1.470(11) . ?
C301 H30J 0.9900 . ?
C301 H30K 0.9900 . ?
C302 C303 1.474(11) . ?
C302 H30L 0.9900 . ?
C302 H30M 0.9900 . ?
C303 C304 1.477(11) . ?
C303 H30N 0.9900 . ?
C303 H30O 0.9900 . ?
C304 C305 1.492(11) . ?
C304 H30P 0.9900 . ?
C304 H30Q 0.9900 . ?
C305 H30R 0.9800 . ?
C305 H30S 0.9800 . ?
C305 H30T 0.9800 . ?
C400 C401 1.442(11) . ?
C400 H40A 0.9800 . ?
C400 H40B 0.9800 . ?
C400 H40C 0.9800 . ?
C401 C402 1.475(11) . ?
C401 H40D 0.9900 . ?
C401 H40E 0.9900 . ?
C402 C403 1.471(11) . ?
C402 H40F 0.9900 . ?
C402 H40G 0.9900 . ?
C403 C404 1.451(11) . ?
C403 H40H 0.9900 . ?
C403 H40I 0.9900 . ?
C404 C405 1.476(11) . ?
C404 H40J 0.9900 . ?
C404 H40K 0.9900 . ?
C405 H40L 0.9800 . ?
C405 H40M 0.9800 . ?
C405 H40N 0.9800 . ?

loop_
_geom_torsion_atom_site_label_1
_geom_torsion_atom_site_label_2
_geom_torsion_atom_site_label_3
_geom_torsion_atom_site_label_4
_geom_torsion
_geom_torsion_site_symmetry_1
_geom_torsion_site_symmetry_2
_geom_torsion_site_symmetry_3
_geom_torsion_site_symmetry_4
_geom_torsion_publ_flag
C83 Ru1 N1 C18 86.8(3) . . . . ?
N2 Ru1 N1 C18 177.6(3) . . . . ?
N3 Ru1 N1 C18 -88(2) . . . . ?
N4 Ru1 N1 C18 -5.7(3) . . . . ?
N5 Ru1 N1 C18 -96.0(3) . . . . ?
C83 Ru1 N1 C1 -85.6(3) . . . . ?
N2 Ru1 N1 C1 5.2(3) . . . . ?
N3 Ru1 N1 C1 100(2) . . . . ?
N4 Ru1 N1 C1 -178.1(3) . . . . ?
N5 Ru1 N1 C1 91.5(3) . . . . ?
C83 Ru1 N2 C3 86.9(3) . . . . ?
N3 Ru1 N2 C3 178.3(3) . . . . ?
N4 Ru1 N2 C3 -91(2) . . . . ?
N1 Ru1 N2 C3 -5.4(3) . . . . ?
N5 Ru1 N2 C3 -94.6(3) . . . . ?
C83 Ru1 N2 C6 -91.2(3) . . . . ?
N3 Ru1 N2 C6 0.2(3) . . . . ?
N4 Ru1 N2 C6 91(2) . . . . ?
N1 Ru1 N2 C6 176.5(3) . . . . ?
N5 Ru1 N2 C6 87.3(3) . . . . ?
C83 Ru1 N3 C11 -90.7(3) . . . . ?
N2 Ru1 N3 C11 178.5(3) . . . . ?
N4 Ru1 N3 C11 1.8(3) . . . . ?
N1 Ru1 N3 C11 84(2) . . . . ?
N5 Ru1 N3 C11 92.2(3) . . . . ?
C83 Ru1 N3 C8 91.0(3) . . . . ?
N2 Ru1 N3 C8 0.2(3) . . . . ?
N4 Ru1 N3 C8 -176.5(3) . . . . ?
N1 Ru1 N3 C8 -94(2) . . . . ?
N5 Ru1 N3 C8 -86.1(3) . . . . ?
C83 Ru1 N4 C13 89.2(3) . . . . ?
N2 Ru1 N4 C13 -93(2) . . . . ?
N3 Ru1 N4 C13 -2.2(3) . . . . ?
N1 Ru1 N4 C13 -178.6(3) . . . . ?
N5 Ru1 N4 C13 -89.3(3) . . . . ?
C83 Ru1 N4 C16 -85.6(3) . . . . ?
N2 Ru1 N4 C16 92(2) . . . . ?
N3 Ru1 N4 C16 -177.0(3) . . . . ?
N1 Ru1 N4 C16 6.6(3) . . . . ?
N5 Ru1 N4 C16 95.9(3) . . . . ?
C18 N1 C1 C2 -177.2(4) . . . . ?
Ru1 N1 C1 C2 -3.6(5) . . . . ?
C18 N1 C1 C20 0.9(4) . . . . ?
Ru1 N1 C1 C20 174.5(3) . . . . ?
N1 C1 C2 C3 -0.1(6) . . . . ?
C20 C1 C2 C3 -177.9(4) . . . . ?
N1 C1 C2 C21 -178.4(3) . . . . ?
C20 C1 C2 C21 3.8(6) . . . . ?
C6 N2 C3 C2 -177.7(4) . . . . ?
Ru1 N2 C3 C2 3.9(5) . . . . ?
C6 N2 C3 C4 0.1(4) . . . . ?
Ru1 N2 C3 C4 -178.3(2) . . . . ?
C1 C2 C3 N2 -0.1(6) . . . . ?
C21 C2 C3 N2 178.2(3) . . . . ?
C1 C2 C3 C4 -177.4(4) . . . . ?
C21 C2 C3 C4 0.9(6) . . . . ?
N2 C3 C4 C5 0.2(4) . . . . ?
C2 C3 C4 C5 178.0(4) . . . . ?
C3 C4 C5 C6 -0.4(4) . . . . ?
C3 N2 C6 C7 -178.9(4) . . . . ?
Ru1 N2 C6 C7 -0.5(5) . . . . ?
C3 N2 C6 C5 -0.3(4) . . . . ?
Ru1 N2 C6 C5 178.1(2) . . . . ?
C4 C5 C6 N2 0.5(4) . . . . ?
C4 C5 C6 C7 179.0(4) . . . . ?
N2 C6 C7 C8 0.4(6) . . . . ?
C5 C6 C7 C8 -177.9(4) . . . . ?
N2 C6 C7 C35 179.4(3) . . . . ?
C5 C6 C7 C35 1.1(6) . . . . ?
C11 N3 C8 C7 -178.9(4) . . . . ?
Ru1 N3 C8 C7 -0.3(6) . . . . ?
C11 N3 C8 C9 -0.8(4) . . . . ?
Ru1 N3 C8 C9 177.8(3) . . . . ?
C6 C7 C8 N3 0.0(7) . . . . ?
C35 C7 C8 N3 -179.0(3) . . . . ?
C6 C7 C8 C9 -177.7(4) . . . . ?
C35 C7 C8 C9 3.3(6) . . . . ?
N3 C8 C9 C10 0.7(5) . . . . ?
C7 C8 C9 C10 178.7(4) . . . . ?
C8 C9 C10 C11 -0.3(5) . . . . ?
C8 N3 C11 C12 177.9(4) . . . . ?
Ru1 N3 C11 C12 -0.7(6) . . . . ?
C8 N3 C11 C10 0.6(4) . . . . ?
Ru1 N3 C11 C10 -177.9(3) . . . . ?
C9 C10 C11 N3 -0.2(5) . . . . ?
C9 C10 C11 C12 -177.4(4) . . . . ?
N3 C11 C12 C13 -0.9(6) . . . . ?
C10 C11 C12 C13 175.9(4) . . . . ?
N3 C11 C12 C49 -178.7(3) . . . . ?
C10 C11 C12 C49 -1.9(6) . . . . ?
C16 N4 C13 C12 177.2(4) . . . . ?
Ru1 N4 C13 C12 1.6(5) . . . . ?
C16 N4 C13 C14 -0.1(4) . . . . ?
Ru1 N4 C13 C14 -175.7(2) . . . . ?
C11 C12 C13 N4 0.4(6) . . . . ?
C49 C12 C13 N4 178.2(3) . . . . ?
C11 C12 C13 C14 177.3(4) . . . . ?
C49 C12 C13 C14 -4.9(6) . . . . ?
N4 C13 C14 C15 0.2(4) . . . . ?
C12 C13 C14 C15 -177.1(4) . . . . ?
C13 C14 C15 C16 -0.3(4) . . . . ?
C13 N4 C16 C17 179.1(4) . . . . ?
Ru1 N4 C16 C17 -5.3(5) . . . . ?
C13 N4 C16 C15 0.0(4) . . . . ?
Ru1 N4 C16 C15 175.6(2) . . . . ?
C14 C15 C16 N4 0.2(4) . . . . ?
C14 C15 C16 C17 -178.9(4) . . . . ?
N4 C16 C17 C18 0.3(6) . . . . ?
C15 C16 C17 C18 179.2(4) . . . . ?
N4 C16 C17 C63 178.0(3) . . . . ?
C15 C16 C17 C63 -3.0(6) . . . . ?
C1 N1 C18 C17 176.8(4) . . . . ?
Ru1 N1 C18 C17 3.2(6) . . . . ?
C1 N1 C18 C19 -1.1(4) . . . . ?
Ru1 N1 C18 C19 -174.7(3) . . . . ?
C16 C17 C18 N1 0.9(6) . . . . ?
C63 C17 C18 N1 -176.9(4) . . . . ?
C16 C17 C18 C19 178.5(4) . . . . ?
C63 C17 C18 C19 0.7(6) . . . . ?
N1 C18 C19 C20 0.9(5) . . . . ?
C17 C18 C19 C20 -177.1(4) . . . . ?
C18 C19 C20 C1 -0.3(5) . . . . ?
N1 C1 C20 C19 -0.3(5) . . . . ?
C2 C1 C20 C19 177.8(4) . . . . ?
C1 C2 C21 C22 60.8(5) . . . . ?
C3 C2 C21 C22 -117.6(4) . . . . ?
C1 C2 C21 C26 -121.6(4) . . . . ?
C3 C2 C21 C26 60.0(5) . . . . ?
C26 C21 C22 C23 0.8(6) . . . . ?
C2 C21 C22 C23 178.4(4) . . . . ?
C21 C22 C23 C24 -1.4(7) . . . . ?
C21 C22 C23 C31 176.8(4) . . . . ?
C22 C23 C24 C25 0.8(7) . . . . ?
C31 C23 C24 C25 -177.4(5) . . . . ?
C23 C24 C25 C26 0.5(8) . . . . ?
C23 C24 C25 C27 -177.8(5) . . . . ?
C24 C25 C26 C21 -1.2(7) . . . . ?
C27 C25 C26 C21 177.1(5) . . . . ?
C22 C21 C26 C25 0.6(7) . . . . ?
C2 C21 C26 C25 -177.0(4) . . . . ?
C26 C25 C27 C28 166.3(7) . . . . ?
C24 C25 C27 C28 -15.4(8) . . . . ?
C26 C25 C27 C30' 1.2(8) . . . . ?
C24 C25 C27 C30' 179.5(7) . . . . ?
C26 C25 C27 C29 -67.4(7) . . . . ?
C24 C25 C27 C29 110.9(7) . . . . ?
C26 C25 C27 C28' 127.7(6) . . . . ?
C24 C25 C27 C28' -54.0(8) . . . . ?
C26 C25 C27 C29' -118.5(6) . . . . ?
C24 C25 C27 C29' 59.8(7) . . . . ?
C26 C25 C27 C30 45.4(7) . . . . ?
C24 C25 C27 C30 -136.3(6) . . . . ?
C24 C23 C31 C33 94.8(7) . . . . ?
C22 C23 C31 C33 -83.3(7) . . . . ?
C24 C23 C31 C34 -145.7(5) . . . . ?
C22 C23 C31 C34 36.2(7) . . . . ?
C24 C23 C31 C32 -26.0(7) . . . . ?
C22 C23 C31 C32 155.9(5) . . . . ?
C8 C7 C35 C36 -114.8(5) . . . . ?
C6 C7 C35 C36 66.1(5) . . . . ?
C8 C7 C35 C40 67.6(5) . . . . ?
C6 C7 C35 C40 -111.5(4) . . . . ?
C40 C35 C36 C37 0.9(7) . . . . ?
C7 C35 C36 C37 -176.8(4) . . . . ?
C35 C36 C37 C38 0.4(7) . . . . ?
C35 C36 C37 C41 179.9(4) . . . . ?
C36 C37 C38 C39 -1.7(8) . . . . ?
C41 C37 C38 C39 178.9(5) . . . . ?
C37 C38 C39 C40 1.5(7) . . . . ?
C37 C38 C39 C45 177.9(5) . . . . ?
C38 C39 C40 C35 -0.2(7) . . . . ?
C45 C39 C40 C35 -176.5(4) . . . . ?
C36 C35 C40 C39 -1.0(6) . . . . ?
C7 C35 C40 C39 176.6(4) . . . . ?
C36 C37 C41 C43' -161.2(6) . . . . ?
C38 C37 C41 C43' 18.3(8) . . . . ?
C36 C37 C41 C44 113.9(7) . . . . ?
C38 C37 C41 C44 -66.7(7) . . . . ?
C36 C37 C41 C42' -36.0(8) . . . . ?
C38 C37 C41 C42' 143.4(6) . . . . ?
C36 C37 C41 C42 -10.7(8) . . . . ?
C38 C37 C41 C42 168.7(6) . . . . ?
C36 C37 C41 C44' 81.2(7) . . . . ?
C38 C37 C41 C44' -99.4(7) . . . . ?
C36 C37 C41 C43 -127.7(6) . . . . ?
C38 C37 C41 C43 51.7(7) . . . . ?
C38 C39 C45 C47 45.4(6) . . . . ?
C40 C39 C45 C47 -138.4(5) . . . . ?
C38 C39 C45 C48 165.8(5) . . . . ?
C40 C39 C45 C48 -18.0(7) . . . . ?
C38 C39 C45 C46 -73.9(6) . . . . ?
C40 C39 C45 C46 102.4(5) . . . . ?
C13 C12 C49 C54 -64.8(5) . . . . ?
C11 C12 C49 C54 113.2(5) . . . . ?
C13 C12 C49 C50 115.1(4) . . . . ?
C11 C12 C49 C50 -66.8(5) . . . . ?
C54 C49 C50 C51 -0.1(6) . . . . ?
C12 C49 C50 C51 180.0(4) . . . . ?
C49 C50 C51 C52 0.6(7) . . . . ?
C49 C50 C51 C55 179.0(4) . . . . ?
C50 C51 C52 C53 -0.3(7) . . . . ?
C55 C51 C52 C53 -178.6(5) . . . . ?
C51 C52 C53 C54 -0.5(7) . . . . ?
C51 C52 C53 C59 178.8(4) . . . . ?
C52 C53 C54 C49 1.0(7) . . . . ?
C59 C53 C54 C49 -178.3(4) . . . . ?
C50 C49 C54 C53 -0.7(6) . . . . ?
C12 C49 C54 C53 179.2(4) . . . . ?
C52 C51 C55 C57 115.8(6) . . . . ?
C50 C51 C55 C57 -62.5(6) . . . . ?
C52 C51 C55 C58 -3.3(7) . . . . ?
C50 C51 C55 C58 178.4(5) . . . . ?
C52 C51 C55 C56 -123.5(6) . . . . ?
C50 C51 C55 C56 58.2(7) . . . . ?
C54 C53 C59 C62 -177.3(5) . . . . ?
C52 C53 C59 C62 3.4(7) . . . . ?
C54 C53 C59 C60 -55.9(6) . . . . ?
C52 C53 C59 C60 124.8(5) . . . . ?
C54 C53 C59 C61 63.4(6) . . . . ?
C52 C53 C59 C61 -115.9(5) . . . . ?
C16 C17 C63 C64 -70.1(5) . . . . ?
C18 C17 C63 C64 107.9(5) . . . . ?
C16 C17 C63 C68 109.1(4) . . . . ?
C18 C17 C63 C68 -72.9(5) . . . . ?
C68 C63 C64 C65 -0.1(7) . . . . ?
C17 C63 C64 C65 179.2(4) . . . . ?
C63 C64 C65 C66 0.0(7) . . . . ?
C63 C64 C65 C69 -177.9(4) . . . . ?
C64 C65 C66 C67 -0.2(7) . . . . ?
C69 C65 C66 C67 177.7(5) . . . . ?
C65 C66 C67 C68 0.5(7) . . . . ?
C65 C66 C67 C73 -178.2(4) . . . . ?
C64 C63 C68 C67 0.3(6) . . . . ?
C17 C63 C68 C67 -178.9(4) . . . . ?
C66 C67 C68 C63 -0.5(7) . . . . ?
C73 C67 C68 C63 178.2(4) . . . . ?
C64 C65 C69 C72 -163.9(5) . . . . ?
C66 C65 C69 C72 18.3(7) . . . . ?
C64 C65 C69 C71 74.6(6) . . . . ?
C66 C65 C69 C71 -103.3(6) . . . . ?
C64 C65 C69 C70 -44.0(7) . . . . ?
C66 C65 C69 C70 138.2(5) . . . . ?
C66 C67 C73 C75' -25.5(11) . . . . ?
C68 C67 C73 C75' 155.8(10) . . . . ?
C66 C67 C73 C74 -120.7(6) . . . . ?
C68 C67 C73 C74 60.6(6) . . . . ?
C66 C67 C73 C76 117.2(5) . . . . ?
C68 C67 C73 C76 -61.4(6) . . . . ?
C66 C67 C73 C76' 97.1(9) . . . . ?
C68 C67 C73 C76' -81.5(9) . . . . ?
C66 C67 C73 C75 -0.5(7) . . . . ?
C68 C67 C73 C75 -179.1(5) . . . . ?
C66 C67 C73 C74' -148.8(9) . . . . ?
C68 C67 C73 C74' 32.5(10) . . . . ?
C83 Ru1 N5 C77 79(3) . . . . ?
N2 Ru1 N5 C77 50.7(3) . . . . ?
N3 Ru1 N5 C77 141.6(3) . . . . ?
N4 Ru1 N5 C77 -129.1(3) . . . . ?
N1 Ru1 N5 C77 -39.0(3) . . . . ?
C83 Ru1 N5 C81 -96(3) . . . . ?
N2 Ru1 N5 C81 -124.6(3) . . . . ?
N3 Ru1 N5 C81 -33.8(3) . . . . ?
N4 Ru1 N5 C81 55.6(3) . . . . ?
N1 Ru1 N5 C81 145.7(3) . . . . ?
C81 N5 C77 C78 -0.5(7) . . . . ?
Ru1 N5 C77 C78 -176.0(4) . . . . ?
N5 C77 C78 C79 0.3(7) . . . . ?
C77 C78 C79 C80 0.0(7) . . . . ?
C77 C78 C79 C82 -178.1(4) . . . . ?
C78 C79 C80 C81 0.0(6) . . . . ?
C82 C79 C80 C81 178.1(4) . . . . ?
C77 N5 C81 C80 0.5(6) . . . . ?
Ru1 N5 C81 C80 175.9(3) . . . . ?
C79 C80 C81 N5 -0.2(7) . . . . ?
C80 C79 C82 O2 -1.3(6) . . . . ?
C78 C79 C82 O2 176.7(4) . . . . ?
C80 C79 C82 O1 178.5(4) . . . . ?
C78 C79 C82 O1 -3.4(6) . . . . ?
N2 Ru1 C83 O3 36(12) . . . . ?
N3 Ru1 C83 O3 -55(12) . . . . ?
N4 Ru1 C83 O3 -144(12) . . . . ?
N1 Ru1 C83 O3 125(12) . . . . ?
N5 Ru1 C83 O3 8(14) . . . . ?
C100 C101 C102 C103 172(2) . . . . ?
C101 C102 C103 C104 172(2) . . . . ?
C102 C103 C104 C105 63(3) . . . . ?
C200 C201 C202 C203 159(3) . . . . ?
C201 C202 C203 C204 164(3) . . . . ?
C202 C203 C204 C205 -179(3) . . . . ?
C300 C301 C302 C303 143(3) . . . . ?
C301 C302 C303 C304 168(2) . . . . ?
C302 C303 C304 C305 164(3) . . . . ?
C400 C401 C402 C403 159(2) . . . . ?
C401 C402 C403 C404 130(3) . . . . ?
C402 C403 C404 C405 178(2) . . . . ?
